data_1550708
loop_
_publ_author_name
'Shi, Xiaodong'
'He, Ying'
'Zhang, Yanbin'
'Wojtas, Lukasz'
'Ahkmedov, Novruz G.'
'Thai, David'
'Wang, Heng'
'Li, Xiaopeng'
'Guo, Hao'

_publ_section_title
;
 Construction of cross-layer linked G-octamer via conformational control:
 stable G-quadruplex in H-bond competitive solvent
;
_journal_name_full 'Chemical Science'
_journal_paper_doi 10.1039/C9SC00190E
_journal_year 2019
_chemical_formula_sum 'C166.3 H168 K N40 O49.15 S5.1'
_chemical_formula_weight 3715.97
_space_group_crystal_system cubic
_space_group_IT_number 197
_space_group_name_Hall 'I 2 2 3'
_space_group_name_H-M_alt 'I 2 3'
_symmetry_space_group_name_Hall 'I 2 2 3'
_symmetry_space_group_name_H-M 'I 2 3'
_atom_sites_solution_hydrogens geom
_audit_creation_method SHELXL-2017/1
_audit_update_record
;
2018-10-04 deposited with the CCDC.    2019-03-05 downloaded from the CCDC.
;
_cell_angle_alpha 90
_cell_angle_beta 90
_cell_angle_gamma 90
_cell_formula_units_Z 24
_cell_length_a 56.969(16)
_cell_length_b 56.969(16)
_cell_length_c 56.969(16)
_cell_measurement_reflns_used 9978
_cell_measurement_temperature 100(2)
_cell_measurement_theta_max 10.98
_cell_measurement_theta_min 2.165
_cell_volume 184891(9)
_computing_structure_refinement 'SHELXL-2017/1 (Sheldrick, 2017)'
_diffrn_ambient_temperature 100(2)
_diffrn_measured_fraction_theta_full 0.997
_diffrn_measured_fraction_theta_max 0.997
_diffrn_measurement_device_type 'PILATUS3 X CdTe 1M'
_diffrn_measurement_method 'phi scans'
_diffrn_radiation_type synchrotron
_diffrn_radiation_wavelength 0.41328
_diffrn_reflns_av_R_equivalents 0.1783
_diffrn_reflns_av_unetI/netI 0.0899
_diffrn_reflns_Laue_measured_fraction_full 0.997
_diffrn_reflns_Laue_measured_fraction_max 0.997
_diffrn_reflns_limit_h_max 51
_diffrn_reflns_limit_h_min -51
_diffrn_reflns_limit_k_max 51
_diffrn_reflns_limit_k_min -46
_diffrn_reflns_limit_l_max 51
_diffrn_reflns_limit_l_min -51
_diffrn_reflns_number 265353
_diffrn_reflns_point_group_measured_fraction_full 0.998
_diffrn_reflns_point_group_measured_fraction_max 0.998
_diffrn_reflns_theta_full 10.827
_diffrn_reflns_theta_max 10.827
_diffrn_reflns_theta_min 1.018
_diffrn_source synchrotron
_exptl_absorpt_coefficient_mu 0.016
_exptl_crystal_density_diffrn 0.801
_exptl_crystal_description block
_exptl_crystal_F_000 46550
_refine_diff_density_max 0.714
_refine_diff_density_min -0.487
_refine_diff_density_rms 0.105
_refine_ls_abs_structure_details
;
 Flack x determined using 5786 quotients [(I+)-(I-)]/[(I+)+(I-)]
 (Parsons, Flack and Wagner, Acta Cryst. B69 (2013) 249-259).
;
_refine_ls_abs_structure_Flack 0.11(15)
_refine_ls_extinction_method none
_refine_ls_goodness_of_fit_ref 1.970
_refine_ls_hydrogen_treatment constr
_refine_ls_matrix_type full
_refine_ls_number_parameters 2525
_refine_ls_number_reflns 24224
_refine_ls_number_restraints 5791
_refine_ls_restrained_S_all 1.817
_refine_ls_R_factor_all 0.1698
_refine_ls_R_factor_gt 0.1286
_refine_ls_shift/su_max 0.006
_refine_ls_shift/su_mean 0.000
_refine_ls_structure_factor_coef Fsqd
_refine_ls_weighting_details 'w=1/[\s^2^(Fo^2^)+(0.1000P)^2^] where P=(Fo^2^+2Fc^2^)/3'
_refine_ls_weighting_scheme calc
_refine_ls_wR_factor_gt 0.3204
_refine_ls_wR_factor_ref 0.3403
_reflns_Friedel_coverage 0.918
_reflns_Friedel_fraction_full 0.998
_reflns_Friedel_fraction_max 0.998
_reflns_number_gt 16734
_reflns_number_total 24224
_reflns_threshold_expression 'I > 2\s(I)'
_cod_data_source_file c9sc00190e2.cif
_cod_data_source_block HY_III_88_2_CGKPIC
_cod_original_cell_volume 184889(161)
_cod_original_formula_sum 'C166.30 H168 K N40 O49.15 S5.10'
_cod_database_code 1550708
_shelx_shelxl_version_number 2017/1
_shelx_space_group_comment
;
The symmetry employed for this shelxl refinement is uniquely defined
by the following loop, which should always be used as a source of
symmetry information in preference to the above space-group names.
They are only intended as comments.
;

loop_
_space_group_symop_operation_xyz
'x, y, z'
'z, x, y'
'y, z, x'
'-y, -z, x'
'z, -x, -y'
'-y, z, -x'
'-z, -x, y'
'-z, x, -y'
'y, -z, -x'
'-x, -y, z'
'x, -y, -z'
'-x, y, -z'
'x+1/2, y+1/2, z+1/2'
'z+1/2, x+1/2, y+1/2'
'y+1/2, z+1/2, x+1/2'
'-y+1/2, -z+1/2, x+1/2'
'z+1/2, -x+1/2, -y+1/2'
'-y+1/2, z+1/2, -x+1/2'
'-z+1/2, -x+1/2, y+1/2'
'-z+1/2, x+1/2, -y+1/2'
'y+1/2, -z+1/2, -x+1/2'
'-x+1/2, -y+1/2, z+1/2'
'x+1/2, -y+1/2, -z+1/2'
'-x+1/2, y+1/2, -z+1/2'

loop_
_atom_site_label
_atom_site_type_symbol
_atom_site_fract_x
_atom_site_fract_y
_atom_site_fract_z
_atom_site_U_iso_or_equiv
_atom_site_adp_type
_atom_site_occupancy
_atom_site_site_symmetry_order
_atom_site_calc_flag
_atom_site_refinement_flags_posn
_atom_site_refinement_flags_adp
_atom_site_refinement_flags_occupancy
_atom_site_disorder_assembly
_atom_site_disorder_group
K1 K 0.00169(8) 0.26412(7) 0.23593(7) 0.0661(12) Uani 1 1 d . U . . .
O1_1 O 0.0270(3) 0.2251(2) 0.2486(2) 0.076(3) Uani 1 1 d D U . . .
C2_1 C 0.0290(4) 0.2053(3) 0.2394(3) 0.072(5) Uani 1 1 d D U . . .
N3_1 N 0.0305(3) 0.2033(3) 0.2148(2) 0.070(4) Uani 1 1 d D U . . .
H3_1 H 0.029203 0.216184 0.206411 0.085 Uiso 1 1 calc R U . . .
C4_1 C 0.0338(4) 0.1828(3) 0.2033(3) 0.067(5) Uani 1 1 d D U . . .
N5_1 N 0.0367(3) 0.1620(3) 0.2137(3) 0.067(4) Uani 1 1 d D U . . .
C6_1 C 0.0339(3) 0.1632(3) 0.2371(3) 0.064(5) Uani 1 1 d D U . . .
C7_1 C 0.0301(4) 0.1830(3) 0.2505(3) 0.070(5) Uani 1 1 d D U . . .
N8_1 N 0.0295(3) 0.1777(3) 0.2743(3) 0.080(5) Uani 1 1 d D U . . .
C9_1 C 0.0331(4) 0.1547(3) 0.2753(3) 0.072(5) Uani 1 1 d D U . . .
N10_1 N 0.0358(3) 0.1451(2) 0.2524(3) 0.067(4) Uani 1 1 d D U . . .
N11_1 N 0.0353(3) 0.1838(3) 0.1798(3) 0.073(5) Uani 1 1 d D U . . .
H11A_1 H 0.038123 0.170940 0.171698 0.088 Uiso 1 1 calc R U . . .
H11B_1 H 0.033480 0.197277 0.172486 0.088 Uiso 1 1 calc R U . . .
C12_1 C 0.0311(4) 0.1417(3) 0.2976(3) 0.078(5) Uani 1 1 d D U . . .
C13_1 C 0.0151(3) 0.1487(3) 0.3132(3) 0.082(6) Uani 1 1 d D U . . .
H13_1 H 0.004644 0.161049 0.309171 0.099 Uiso 1 1 calc R U . . .
C14_1 C 0.0135(4) 0.1384(3) 0.3353(3) 0.089(6) Uani 1 1 d D U . . .
C15_1 C 0.0289(4) 0.1199(4) 0.3410(4) 0.101(7) Uani 1 1 d D U . . .
H15_1 H 0.027688 0.111956 0.355610 0.122 Uiso 1 1 calc R U . . .
C16_1 C 0.0457(4) 0.1137(4) 0.3250(4) 0.093(6) Uani 1 1 d D U . . .
H16_1 H 0.056717 0.101760 0.328825 0.111 Uiso 1 1 calc R U . . .
C17_1 C 0.0468(4) 0.1243(3) 0.3034(3) 0.085(6) Uani 1 1 d D U . . .
H17_1 H 0.058542 0.119735 0.292441 0.102 Uiso 1 1 calc R U . . .
C18_1 C 0.0396(3) 0.1202(3) 0.2481(3) 0.073(4) Uani 1 1 d D U . . .
H18_1 H 0.031379 0.111009 0.260564 0.088 Uiso 1 1 calc R U . . .
O19_1 O 0.0642(2) 0.1154(2) 0.2494(2) 0.083(4) Uani 1 1 d D U . . .
C20_1 C 0.0747(3) 0.1131(4) 0.2267(4) 0.092(5) Uani 1 1 d D U . . .
H20_1 H 0.084975 0.098926 0.226486 0.110 Uiso 1 1 calc R U . . .
C21_1 C 0.0540(3) 0.1095(3) 0.2095(3) 0.084(5) Uani 1 1 d D U . . .
H21_1 H 0.054275 0.120808 0.196127 0.100 Uiso 1 1 calc R U . . .
C22_1 C 0.0317(3) 0.1114(3) 0.2243(3) 0.075(5) Uani 1 1 d D U . . .
H22_1 H 0.019854 0.122091 0.216923 0.090 Uiso 1 1 calc R U . . .
O23_1 O 0.0233(2) 0.0884(2) 0.2265(2) 0.079(4) Uani 1 1 d D U . . .
C24_1 C 0.0319(4) 0.0762(3) 0.2068(4) 0.093(5) Uani 1 1 d D U . . .
O25_1 O 0.0539(3) 0.0859(2) 0.2020(3) 0.097(4) Uani 1 1 d D U . . .
C26_1 C 0.0158(4) 0.0805(5) 0.1860(4) 0.124(9) Uani 1 1 d D U . . .
H26A_1 H 0.000330 0.073752 0.189227 0.186 Uiso 1 1 calc R U . . .
H26B_1 H 0.014268 0.097441 0.183422 0.186 Uiso 1 1 calc R U . . .
H26C_1 H 0.022503 0.073139 0.171989 0.186 Uiso 1 1 calc R U . . .
C27_1 C 0.0349(4) 0.0504(3) 0.2134(5) 0.112(8) Uani 1 1 d D U . . .
H27A_1 H 0.019541 0.043527 0.216847 0.167 Uiso 1 1 calc R U . . .
H27B_1 H 0.042217 0.041978 0.200339 0.167 Uiso 1 1 calc R U . . .
H27C_1 H 0.044970 0.049212 0.227342 0.167 Uiso 1 1 calc R U . . .
C28_1 C 0.0891(4) 0.1344(4) 0.2206(4) 0.103(7) Uani 1 1 d D U . . .
H28A_1^a H 0.096451 0.132591 0.204980 0.124 Uiso 0.5 1 calc R U P A 1
H28B_1^a H 0.079210 0.148712 0.220495 0.124 Uiso 0.5 1 calc R U P A 1
H28A_1^b H 0.079266 0.148746 0.220985 0.124 Uiso 0.5 1 calc R U P B 2
H28B_1^b H 0.102122 0.136386 0.232005 0.124 Uiso 0.5 1 calc R U P B 2
O29_1^a O 0.1071(5) 0.1361(6) 0.2389(6) 0.113(11) Uani 0.5 1 d D U P C 1
O29_1^b O 0.0985(8) 0.1305(7) 0.1967(6) 0.166(16) Uani 0.5 1 d D U P C 2
C30_1 C -0.0040(4) 0.1466(3) 0.3529(3) 0.095(6) Uani 1 1 d D U . . .
H30A_1 H -0.008987 0.133179 0.362698 0.114 Uiso 1 1 calc R U . . .
H30B_1 H -0.018088 0.152558 0.344508 0.114 Uiso 1 1 calc R U . . .
O1_2 O 0.0276(3) 0.2499(2) 0.1972(2) 0.071(3) Uani 1 1 d D U . . .
C2_2 C 0.0283(4) 0.2600(3) 0.1775(3) 0.065(5) Uani 1 1 d D U . . .
N3_2 N 0.0301(3) 0.2838(2) 0.1758(2) 0.062(4) Uani 1 1 d D U . . .
H3_2 H 0.029225 0.292111 0.188852 0.075 Uiso 1 1 calc R U . . .
C4_2 C 0.0330(4) 0.2954(3) 0.1555(3) 0.062(5) Uani 1 1 d D U . . .
N5_2 N 0.0347(3) 0.2854(2) 0.1347(2) 0.063(4) Uani 1 1 d D U . . .
C6_2 C 0.0327(3) 0.2617(3) 0.1362(3) 0.058(4) Uani 1 1 d D U . . .
C7_2 C 0.0289(4) 0.2486(3) 0.1557(3) 0.061(5) Uani 1 1 d D U . . .
N8_2 N 0.0283(3) 0.2248(2) 0.1503(2) 0.058(4) Uani 1 1 d D U . . .
C9_2 C 0.0302(3) 0.2240(3) 0.1275(3) 0.057(4) Uani 1 1 d D U . . .
N10_2 N 0.0332(3) 0.2460(2) 0.1172(2) 0.063(4) Uani 1 1 d D U . . .
N11_2 N 0.0346(3) 0.3189(2) 0.1563(3) 0.074(5) Uani 1 1 d D U . . .
H11A_2 H 0.036656 0.326928 0.143233 0.089 Uiso 1 1 calc R U . . .
H11B_2 H 0.033579 0.326261 0.169802 0.089 Uiso 1 1 calc R U . . .
C12_2 C 0.0293(3) 0.2013(3) 0.1144(3) 0.064(5) Uani 1 1 d D U . . .
C13_2 C 0.0131(3) 0.1853(3) 0.1217(3) 0.074(6) Uani 1 1 d D U . . .
H13_2 H 0.002577 0.189347 0.134042 0.089 Uiso 1 1 calc R U . . .
C14_2 C 0.0117(3) 0.1633(3) 0.1114(3) 0.078(6) Uani 1 1 d D U . . .
C15_2 C 0.0272(4) 0.1581(3) 0.0938(4) 0.091(7) Uani 1 1 d D U . . .
H15_2 H 0.026274 0.143204 0.086412 0.109 Uiso 1 1 calc R U . . .
C16_2 C 0.0441(4) 0.1737(3) 0.0864(4) 0.099(7) Uani 1 1 d D U . . .
H16_2 H 0.055144 0.169399 0.074748 0.119 Uiso 1 1 calc R U . . .
C17_2 C 0.0446(3) 0.1959(3) 0.0964(3) 0.075(6) Uani 1 1 d D U . . .
H17_2 H 0.055366 0.207325 0.090892 0.090 Uiso 1 1 calc R U . . .
C18_2 C 0.0346(3) 0.2512(3) 0.0921(3) 0.066(4) Uani 1 1 d D U . . .
H18_2 H 0.026013 0.238744 0.083290 0.080 Uiso 1 1 calc R U . . .
O19_2 O 0.0582(2) 0.2514(2) 0.0845(2) 0.074(4) Uani 1 1 d D U . . .
C20_2 C 0.0669(3) 0.2750(3) 0.0811(3) 0.073(5) Uani 1 1 d D U . . .
H20_2 H 0.076438 0.275480 0.066418 0.088 Uiso 1 1 calc R U . . .
C21_2 C 0.0450(3) 0.2904(3) 0.0779(4) 0.087(5) Uani 1 1 d D U . . .
H21_2 H 0.046041 0.305165 0.087290 0.104 Uiso 1 1 calc R U . . .
C22_2 C 0.0239(3) 0.2755(3) 0.0854(3) 0.070(4) Uani 1 1 d D U . . .
H22_2 H 0.015340 0.282715 0.098919 0.084 Uiso 1 1 calc R U . . .
O23_2 O 0.0096(3) 0.2734(3) 0.0656(2) 0.103(5) Uani 1 1 d D U . . .
C24_2 C 0.0191(4) 0.2864(5) 0.0467(4) 0.128(8) Uani 1 1 d D U . . .
O25_2 O 0.0412(3) 0.2951(4) 0.0536(3) 0.153(7) Uani 1 1 d D U . . .
C26_2 C 0.0041(5) 0.3066(6) 0.0411(7) 0.226(17) Uani 1 1 d D U . . .
H26A_2 H -0.011399 0.301093 0.036216 0.340 Uiso 1 1 calc R U . . .
H26B_2 H 0.002553 0.316626 0.055009 0.340 Uiso 1 1 calc R U . . .
H26C_2 H 0.011267 0.315687 0.028320 0.340 Uiso 1 1 calc R U . . .
C27_2 C 0.0212(10) 0.2713(8) 0.0251(5) 0.32(2) Uani 1 1 d D U . . .
H27A_2 H 0.005658 0.265485 0.020609 0.479 Uiso 1 1 calc R U . . .
H27B_2 H 0.027733 0.280669 0.012168 0.479 Uiso 1 1 calc R U . . .
H27C_2 H 0.031617 0.258014 0.028317 0.479 Uiso 1 1 calc R U . . .
C28_2 C 0.0823(4) 0.2815(4) 0.1016(4) 0.087(6) Uani 1 1 d D U . . .
H28A_2 H 0.073215 0.280448 0.116403 0.104 Uiso 1 1 calc R U . . .
H28B_2 H 0.095676 0.270458 0.102697 0.104 Uiso 1 1 calc R U . . .
O29_2 O 0.0909(3) 0.3048(3) 0.0988(3) 0.117(6) Uani 1 1 d D U . . .
C30_2 C -0.0068(4) 0.1465(3) 0.1198(4) 0.087(6) Uani 1 1 d D U . . .
H30A_2 H -0.012985 0.137435 0.106314 0.104 Uiso 1 1 calc R U . . .
H30B_2 H -0.020030 0.155412 0.126787 0.104 Uiso 1 1 calc R U . . .
O1_3 O 0.0284(2) 0.3018(2) 0.2222(2) 0.067(3) Uani 1 1 d D U . . .
C2_3 C 0.0297(4) 0.3213(3) 0.2318(3) 0.064(5) Uani 1 1 d D U . . .
N3_3 N 0.0320(3) 0.3229(2) 0.2561(2) 0.066(4) Uani 1 1 d D U . . .
H3_3 H 0.031475 0.309837 0.264414 0.080 Uiso 1 1 calc R U . . .
C4_3 C 0.0351(4) 0.3436(3) 0.2677(3) 0.064(5) Uani 1 1 d D U . . .
N5_3 N 0.0359(3) 0.3647(2) 0.2577(2) 0.064(4) Uani 1 1 d D U . . .
C6_3 C 0.0345(3) 0.3633(3) 0.2342(3) 0.060(5) Uani 1 1 d D U . . .
C7_3 C 0.0308(4) 0.3435(3) 0.2207(3) 0.062(5) Uani 1 1 d D U . . .
N8_3 N 0.0298(3) 0.3493(2) 0.1971(2) 0.064(4) Uani 1 1 d D U . . .
C9_3 C 0.0319(4) 0.3724(3) 0.1963(3) 0.064(5) Uani 1 1 d D U . . .
N10_3 N 0.0346(3) 0.3818(2) 0.2188(2) 0.064(4) Uani 1 1 d D U . . .
N11_3 N 0.0369(3) 0.3424(3) 0.2913(2) 0.068(5) Uani 1 1 d D U . . .
H11A_3 H 0.038613 0.355354 0.299610 0.082 Uiso 1 1 calc R U . . .
H11B_3 H 0.036424 0.328716 0.298410 0.082 Uiso 1 1 calc R U . . .
C12_3 C 0.0311(3) 0.3852(3) 0.1735(3) 0.065(5) Uani 1 1 d D U . . .
C13_3 C 0.0154(3) 0.3784(3) 0.1571(3) 0.072(6) Uani 1 1 d D U . . .
H13_3 H 0.004473 0.366434 0.161022 0.087 Uiso 1 1 calc R U . . .
C14_3 C 0.0145(4) 0.3882(3) 0.1350(3) 0.088(6) Uani 1 1 d D U . . .
C15_3 C 0.0307(4) 0.4047(4) 0.1297(3) 0.091(7) Uani 1 1 d D U . . .
H15_3 H 0.031069 0.410903 0.114222 0.110 Uiso 1 1 calc R U . . .
C16_3 C 0.0467(4) 0.4130(4) 0.1458(3) 0.096(7) Uani 1 1 d D U . . .
H16_3 H 0.057412 0.425150 0.141844 0.115 Uiso 1 1 calc R U . . .
C17_3 C 0.0469(4) 0.4029(3) 0.1684(3) 0.079(6) Uani 1 1 d D U . . .
H17_3 H 0.057622 0.408223 0.179997 0.095 Uiso 1 1 calc R U . . .
C18_3 C 0.0362(3) 0.4072(3) 0.2237(3) 0.066(4) Uani 1 1 d D U . . .
H18_3 H 0.027414 0.415897 0.211308 0.079 Uiso 1 1 calc R U . . .
O19_3 O 0.0603(2) 0.4144(2) 0.2231(2) 0.080(4) Uani 1 1 d D U . . .
C20_3 C 0.0693(3) 0.4188(4) 0.2466(3) 0.082(5) Uani 1 1 d D U . . .
H20_3 H 0.079334 0.433181 0.246606 0.098 Uiso 1 1 calc R U . . .
C21_3 C 0.0473(3) 0.4230(4) 0.2617(4) 0.094(5) Uani 1 1 d D U . . .
H21_3 H 0.048501 0.415969 0.277743 0.112 Uiso 1 1 calc R U . . .
C22_3 C 0.0260(3) 0.4139(3) 0.2478(3) 0.064(4) Uani 1 1 d D U . . .
H22_3 H 0.018384 0.400212 0.255753 0.077 Uiso 1 1 calc R U . . .
O23_3 O 0.0107(2) 0.4331(2) 0.2456(3) 0.088(4) Uani 1 1 d D U . . .
C24_3 C 0.0204(4) 0.4532(3) 0.2552(4) 0.124(7) Uani 1 1 d D U . . .
O25_3 O 0.0432(3) 0.4477(3) 0.2621(4) 0.173(8) Uani 1 1 d D U . . .
C26_3 C 0.0187(9) 0.4713(6) 0.2355(7) 0.29(2) Uani 1 1 d D U . . .
H26A_3 H 0.025329 0.486272 0.240878 0.442 Uiso 1 1 calc R U . . .
H26B_3 H 0.027574 0.465747 0.221831 0.442 Uiso 1 1 calc R U . . .
H26C_3 H 0.002249 0.473551 0.231150 0.442 Uiso 1 1 calc R U . . .
C27_3 C 0.0080(5) 0.4608(6) 0.2770(5) 0.184(13) Uani 1 1 d D U . . .
H27A_3 H 0.015473 0.475093 0.283154 0.277 Uiso 1 1 calc R U . . .
H27B_3 H -0.008468 0.464070 0.273433 0.277 Uiso 1 1 calc R U . . .
H27C_3 H 0.009012 0.448345 0.288805 0.277 Uiso 1 1 calc R U . . .
C28_3 C 0.0837(4) 0.3979(4) 0.2537(4) 0.097(6) Uani 1 1 d D U . . .
H28A_3 H 0.073782 0.383586 0.253557 0.116 Uiso 1 1 calc R U . . .
H28B_3 H 0.096692 0.395577 0.242429 0.116 Uiso 1 1 calc R U . . .
O29_3 O 0.0929(3) 0.4013(3) 0.2764(3) 0.135(7) Uani 1 1 d D U . . .
C30_3 C -0.0045(4) 0.3812(4) 0.1179(4) 0.109(7) Uani 1 1 d D U . . .
H30A_3 H -0.009405 0.395131 0.108758 0.131 Uiso 1 1 calc R U . . .
H30B_3 H -0.018300 0.375403 0.126698 0.131 Uiso 1 1 calc R U . . .
O1_4 O 0.0284(3) 0.2769(2) 0.2735(2) 0.079(4) Uani 1 1 d D U . . .
C2_4 C 0.0304(4) 0.2674(3) 0.2936(3) 0.074(5) Uani 1 1 d D U . . .
N3_4 N 0.0319(3) 0.2429(2) 0.2953(3) 0.076(5) Uani 1 1 d D U . . .
H3_4 H 0.030157 0.234651 0.282403 0.091 Uiso 1 1 calc R U . . .
C4_4 C 0.0360(4) 0.2311(3) 0.3157(3) 0.070(5) Uani 1 1 d D U . . .
N5_4 N 0.0372(3) 0.2411(3) 0.3363(3) 0.067(4) Uani 1 1 d D U . . .
C6_4 C 0.0346(4) 0.2645(3) 0.3352(3) 0.065(5) Uani 1 1 d D U . . .
C7_4 C 0.0317(4) 0.2784(3) 0.3154(3) 0.070(5) Uani 1 1 d D U . . .
N8_4 N 0.0307(3) 0.3018(2) 0.3211(2) 0.069(4) Uani 1 1 d D U . . .
C9_4 C 0.0323(4) 0.3026(3) 0.3442(3) 0.068(5) Uani 1 1 d D U . . .
N10_4 N 0.0354(3) 0.2802(2) 0.3539(2) 0.065(4) Uani 1 1 d D U . . .
N11_4 N 0.0373(3) 0.2077(2) 0.3141(3) 0.077(5) Uani 1 1 d D U . . .
H11A_4 H 0.038821 0.199166 0.326897 0.093 Uiso 1 1 calc R U . . .
H11B_4 H 0.036509 0.200807 0.300293 0.093 Uiso 1 1 calc R U . . .
C12_4 C 0.0322(3) 0.3248(3) 0.3575(3) 0.078(5) Uani 1 1 d D U . . .
C13_4 C 0.0171(3) 0.3418(3) 0.3503(3) 0.072(5) Uani 1 1 d D U . . .
H13_4 H 0.006782 0.338642 0.337555 0.086 Uiso 1 1 calc R U . . .
C14_4 C 0.0162(3) 0.3640(3) 0.3614(3) 0.083(6) Uani 1 1 d D U . . .
C15_4 C 0.0315(4) 0.3682(4) 0.3799(4) 0.099(7) Uani 1 1 d D U . . .
H15_4 H 0.030859 0.382778 0.388025 0.118 Uiso 1 1 calc R U . . .
C16_4 C 0.0474(4) 0.3513(4) 0.3867(4) 0.099(7) Uani 1 1 d D U . . .
H16_4 H 0.058416 0.354757 0.398758 0.119 Uiso 1 1 calc R U . . .
C17_4 C 0.0477(4) 0.3297(4) 0.3764(4) 0.100(7) Uani 1 1 d D U . . .
H17_4 H 0.058237 0.318014 0.381786 0.120 Uiso 1 1 calc R U . . .
C18_4 C 0.0370(3) 0.2748(3) 0.3786(3) 0.074(5) Uani 1 1 d D U . . .
H18_4 H 0.028481 0.287261 0.387620 0.089 Uiso 1 1 calc R U . . .
O19_4 O 0.0605(3) 0.2744(3) 0.3860(2) 0.092(4) Uani 1 1 d D U . . .
C20_4 C 0.0690(3) 0.2507(3) 0.3885(4) 0.089(5) Uani 1 1 d D U . . .
H20_4 H 0.078042 0.249615 0.403519 0.107 Uiso 1 1 calc R U . . .
C21_4 C 0.0473(3) 0.2349(3) 0.3903(3) 0.082(5) Uani 1 1 d D U . . .
H21_4 H 0.048260 0.221321 0.379251 0.098 Uiso 1 1 calc R U . . .
C22_4 C 0.0263(3) 0.2506(3) 0.3849(3) 0.084(5) Uani 1 1 d D U . . .
H22_4 H 0.017054 0.244172 0.371440 0.101 Uiso 1 1 calc R U . . .
O23_4 O 0.0129(3) 0.2511(3) 0.4049(3) 0.125(6) Uani 1 1 d D U . . .
C24_4 C 0.0240(4) 0.2394(4) 0.4236(3) 0.094(6) Uani 1 1 d D U . . .
O25_4 O 0.0435(3) 0.2272(3) 0.4140(2) 0.105(5) Uani 1 1 d D U . . .
C26_4 C 0.0319(5) 0.2562(6) 0.4420(5) 0.176(13) Uani 1 1 d D U . . .
H26A_4 H 0.039649 0.247520 0.454708 0.264 Uiso 1 1 calc R U . . .
H26B_4 H 0.043041 0.267400 0.435152 0.264 Uiso 1 1 calc R U . . .
H26C_4 H 0.018343 0.264652 0.448251 0.264 Uiso 1 1 calc R U . . .
C27_4 C 0.0048(4) 0.2225(5) 0.4320(5) 0.139(10) Uani 1 1 d D U . . .
H27A_4 H 0.010656 0.213191 0.445235 0.208 Uiso 1 1 calc R U . . .
H27B_4 H -0.009013 0.231477 0.436997 0.208 Uiso 1 1 calc R U . . .
H27C_4 H 0.000364 0.211935 0.419127 0.208 Uiso 1 1 calc R U . . .
C28_4 C 0.0851(4) 0.2442(5) 0.3684(4) 0.105(7) Uani 1 1 d D U . . .
H28A_4^a H 0.076308 0.245387 0.353429 0.126 Uiso 0.5 1 calc R U P D 1
H28B_4^a H 0.098283 0.255516 0.367715 0.126 Uiso 0.5 1 calc R U P D 1
H28A_4^b H 0.089893 0.227594 0.370012 0.126 Uiso 0.5 1 calc R U P E 2
H28B_4^b H 0.076473 0.245850 0.353376 0.126 Uiso 0.5 1 calc R U P E 2
O29_4^a O 0.0940(6) 0.2216(6) 0.3707(7) 0.137(13) Uani 0.5 1 d D U P F 1
O29_4^b O 0.1057(6) 0.2588(7) 0.3678(7) 0.152(15) Uani 0.5 1 d D U P F 2
C30_4 C -0.0010(4) 0.3819(4) 0.3520(3) 0.095(6) Uani 1 1 d D U . . .
H30A_4 H -0.006078 0.392149 0.365016 0.114 Uiso 1 1 calc R U . . .
H30B_4 H -0.015057 0.373492 0.346088 0.114 Uiso 1 1 calc R U . . .
O1_5 O -0.0251(3) 0.2247(2) 0.2288(2) 0.078(3) Uani 1 1 d D U . . .
C2_5 C -0.0275(4) 0.2070(3) 0.2419(3) 0.072(5) Uani 1 1 d D U . . .
N3_5 N -0.0286(3) 0.2092(3) 0.2661(2) 0.077(5) Uani 1 1 d D U . . .
H3_5 H -0.026861 0.223336 0.272062 0.092 Uiso 1 1 calc R U . . .
C4_5 C -0.0322(4) 0.1911(3) 0.2812(3) 0.078(6) Uani 1 1 d D U . . .
N5_5 N -0.0341(3) 0.1689(3) 0.2747(3) 0.080(5) Uani 1 1 d D U . . .
C6_5 C -0.0317(4) 0.1664(3) 0.2512(3) 0.067(5) Uani 1 1 d D U . . .
C7_5 C -0.0290(4) 0.1834(3) 0.2345(3) 0.067(5) Uani 1 1 d D U . . .
N8_5 N -0.0276(3) 0.1740(3) 0.2119(3) 0.072(4) Uani 1 1 d D U . . .
C9_5 C -0.0294(4) 0.1515(3) 0.2152(3) 0.067(5) Uani 1 1 d D U . . .
N10_5 N -0.0326(3) 0.1453(2) 0.2390(2) 0.072(4) Uani 1 1 d D U . . .
N11_5 N -0.0337(4) 0.1956(3) 0.3046(3) 0.094(6) Uani 1 1 d D U . . .
H11A_5 H -0.035839 0.184077 0.314595 0.113 Uiso 1 1 calc R U . . .
H11B_5 H -0.032463 0.210163 0.309698 0.113 Uiso 1 1 calc R U . . .
C12_5 C -0.0302(3) 0.1344(3) 0.1957(3) 0.072(5) Uani 1 1 d D U . . .
C13_5 C -0.0150(3) 0.1387(3) 0.1775(3) 0.079(6) Uani 1 1 d D U . . .
H13_5 H -0.004821 0.151862 0.178359 0.095 Uiso 1 1 calc R U . . .
C14_5 C -0.0143(3) 0.1243(3) 0.1576(3) 0.078(6) Uani 1 1 d D U . . .
C15_5 C -0.0302(4) 0.1055(3) 0.1566(3) 0.084(6) Uani 1 1 d D U . . .
H15_5 H -0.030425 0.095769 0.143121 0.101 Uiso 1 1 calc R U . . .
C16_5 C -0.0457(4) 0.1008(4) 0.1750(3) 0.086(6) Uani 1 1 d D U . . .
H16_5 H -0.056009 0.087715 0.174355 0.103 Uiso 1 1 calc R U . . .
C17_5 C -0.0457(4) 0.1157(3) 0.1939(3) 0.082(6) Uani 1 1 d D U . . .
H17_5 H -0.056700 0.113093 0.206185 0.098 Uiso 1 1 calc R U . . .
C18_5 C -0.0352(3) 0.1219(3) 0.2482(3) 0.079(5) Uani 1 1 d D U . . .
H18_5 H -0.027142 0.110715 0.237298 0.095 Uiso 1 1 calc R U . . .
O19_5 O -0.0587(3) 0.1150(2) 0.2503(2) 0.090(4) Uani 1 1 d D U . . .
C20_5 C -0.0671(3) 0.1155(4) 0.2742(3) 0.091(5) Uani 1 1 d D U . . .
H20_5 H -0.076113 0.100700 0.277120 0.110 Uiso 1 1 calc R U . . .
C21_5 C -0.0448(3) 0.1151(3) 0.2896(3) 0.082(5) Uani 1 1 d D U . . .
H21_5 H -0.045588 0.127956 0.301605 0.098 Uiso 1 1 calc R U . . .
C22_5 C -0.0242(3) 0.1192(3) 0.2731(3) 0.083(5) Uani 1 1 d D U . . .
H22_5 H -0.015276 0.133609 0.277574 0.099 Uiso 1 1 calc R U . . .
O23_5 O -0.0099(3) 0.0991(3) 0.2752(3) 0.111(5) Uani 1 1 d D U . . .
C24_5 C -0.0214(4) 0.0811(3) 0.2886(4) 0.105(6) Uani 1 1 d D U . . .
O25_5 O -0.0402(3) 0.0932(3) 0.3008(3) 0.112(5) Uani 1 1 d D U . . .
C26_5 C -0.0321(5) 0.0636(5) 0.2719(6) 0.180(13) Uani 1 1 d D U . . .
H26A_5 H -0.039964 0.051212 0.280762 0.271 Uiso 1 1 calc R U . . .
H26B_5 H -0.043475 0.071579 0.261736 0.271 Uiso 1 1 calc R U . . .
H26C_5 H -0.019648 0.056704 0.262155 0.271 Uiso 1 1 calc R U . . .
C27_5 C -0.0028(5) 0.0716(5) 0.3052(5) 0.161(11) Uani 1 1 d D U . . .
H27A_5 H -0.009599 0.059184 0.314911 0.241 Uiso 1 1 calc R U . . .
H27B_5 H 0.010288 0.065260 0.296025 0.241 Uiso 1 1 calc R U . . .
H27C_5 H 0.002907 0.084335 0.315281 0.241 Uiso 1 1 calc R U . . .
C28_5 C -0.0830(4) 0.1359(4) 0.2793(5) 0.115(8) Uani 1 1 d D U . . .
H28A_5^a H -0.074153 0.150798 0.277721 0.138 Uiso 0.5 1 calc R U P G 1
H28B_5^a H -0.096194 0.136149 0.268058 0.138 Uiso 0.5 1 calc R U P G 1
H28A_5^b H -0.087004 0.135880 0.296236 0.138 Uiso 0.5 1 calc R U P H 2
H28B_5^b H -0.074529 0.150703 0.275885 0.138 Uiso 0.5 1 calc R U P H 2
O29_5^a O -0.0916(8) 0.1337(6) 0.3025(6) 0.151(15) Uani 0.5 1 d D U P I 1
O29_5^b O -0.1042(6) 0.1351(7) 0.2657(9) 0.169(17) Uani 0.5 1 d D U P I 2
C30_5 C 0.0037(4) 0.1292(4) 0.1386(3) 0.090(6) Uani 1 1 d D U . . .
H30A_5 H 0.008330 0.114337 0.130924 0.107 Uiso 1 1 calc R U . . .
H30B_5 H 0.017908 0.136278 0.145725 0.107 Uiso 1 1 calc R U . . .
O1_6 O -0.0241(3) 0.2719(2) 0.1962(2) 0.076(3) Uani 1 1 d D U . . .
C2_6 C -0.0268(4) 0.2589(3) 0.1782(3) 0.068(5) Uani 1 1 d D U . . .
N3_6 N -0.0284(3) 0.2351(2) 0.1807(2) 0.061(4) Uani 1 1 d D U . . .
H3_6 H -0.026895 0.229147 0.194858 0.073 Uiso 1 1 calc R U . . .
C4_6 C -0.0321(4) 0.2200(3) 0.1627(3) 0.067(5) Uani 1 1 d D U . . .
N5_6 N -0.0344(3) 0.2269(2) 0.1401(3) 0.063(4) Uani 1 1 d D U . . .
C6_6 C -0.0325(3) 0.2500(3) 0.1375(3) 0.060(4) Uani 1 1 d D U . . .
C7_6 C -0.0281(4) 0.2663(3) 0.1548(3) 0.065(5) Uani 1 1 d D U . . .
N8_6 N -0.0278(3) 0.2890(2) 0.1453(2) 0.063(4) Uani 1 1 d D U . . .
C9_6 C -0.0318(3) 0.2859(3) 0.1228(3) 0.060(4) Uani 1 1 d D U . . .
N10_6 N -0.0344(3) 0.2626(2) 0.1166(2) 0.062(4) Uani 1 1 d D U . . .
N11_6 N -0.0337(3) 0.1967(2) 0.1678(3) 0.074(5) Uani 1 1 d D U . . .
H11A_6 H -0.036261 0.186485 0.156520 0.088 Uiso 1 1 calc R U . . .
H11B_6 H -0.032293 0.191935 0.182412 0.088 Uiso 1 1 calc R U . . .
C12_6 C -0.0313(3) 0.3058(3) 0.1059(3) 0.070(5) Uani 1 1 d D U . . .
C13_6 C -0.0150(3) 0.3230(3) 0.1099(3) 0.069(5) Uani 1 1 d D U . . .
H13_6 H -0.004257 0.321169 0.122461 0.082 Uiso 1 1 calc R U . . .
C14_6 C -0.0139(4) 0.3430(3) 0.0960(3) 0.091(6) Uani 1 1 d D U . . .
C15_6 C -0.0301(4) 0.3451(4) 0.0781(4) 0.106(8) Uani 1 1 d D U . . .
H15_6 H -0.029672 0.358487 0.068151 0.127 Uiso 1 1 calc R U . . .
C16_6 C -0.0473(5) 0.3278(4) 0.0742(4) 0.122(9) Uani 1 1 d D U . . .
H16_6 H -0.058484 0.329651 0.062016 0.147 Uiso 1 1 calc R U . . .
C17_6 C -0.0478(4) 0.3084(3) 0.0882(3) 0.089(7) Uani 1 1 d D U . . .
H17_6 H -0.059430 0.296649 0.085843 0.107 Uiso 1 1 calc R U . . .
C18_6 C -0.0390(3) 0.2536(3) 0.0931(3) 0.068(4) Uani 1 1 d D U . . .
H18_6 H -0.031522 0.264259 0.081288 0.082 Uiso 1 1 calc R U . . .
O19_6 O -0.0635(2) 0.2528(2) 0.0889(2) 0.082(4) Uani 1 1 d D U . . .
C20_6 C -0.0725(3) 0.2289(3) 0.0899(4) 0.099(6) Uani 1 1 d D U . . .
H20_6 H -0.082707 0.225898 0.075983 0.118 Uiso 1 1 calc R U . . .
C21_6 C -0.0512(3) 0.2125(3) 0.0891(4) 0.092(5) Uani 1 1 d D U . . .
H21_6 H -0.051110 0.201297 0.102630 0.110 Uiso 1 1 calc R U . . .
C22_6 C -0.0298(3) 0.2285(3) 0.0892(3) 0.072(4) Uani 1 1 d D U . . .
H22_6 H -0.017824 0.223710 0.101170 0.087 Uiso 1 1 calc R U . . .
O23_6 O -0.0212(3) 0.2270(3) 0.0657(3) 0.120(5) Uani 1 1 d D U . . .
C24_6 C -0.0303(5) 0.2069(4) 0.0543(4) 0.131(8) Uani 1 1 d D U . . .
O25_6 O -0.0505(3) 0.2008(3) 0.0675(3) 0.134(6) Uani 1 1 d D U . . .
C26_6 C -0.0340(9) 0.2088(7) 0.0286(4) 0.264(19) Uani 1 1 d D U . . .
H26A_6 H -0.040327 0.193988 0.022584 0.396 Uiso 1 1 calc R U . . .
H26B_6 H -0.045031 0.221551 0.025279 0.396 Uiso 1 1 calc R U . . .
H26C_6 H -0.018936 0.212119 0.020899 0.396 Uiso 1 1 calc R U . . .
C27_6 C -0.0136(5) 0.1857(4) 0.0583(6) 0.168(11) Uani 1 1 d D U . . .
H27A_6 H -0.019942 0.171810 0.050425 0.253 Uiso 1 1 calc R U . . .
H27B_6 H 0.001938 0.189370 0.051852 0.253 Uiso 1 1 calc R U . . .
H27C_6 H -0.012177 0.182594 0.075175 0.253 Uiso 1 1 calc R U . . .
C28_6 C -0.0866(4) 0.2259(4) 0.1121(5) 0.128(8) Uani 1 1 d D U . . .
H28A_6 H -0.076473 0.228379 0.126023 0.153 Uiso 1 1 calc R U . . .
H28B_6 H -0.099497 0.237544 0.112589 0.153 Uiso 1 1 calc R U . . .
O29_6 O -0.0961(4) 0.2025(4) 0.1124(6) 0.207(11) Uani 1 1 d D U . . .
C30_6 C 0.0042(4) 0.3616(3) 0.1006(3) 0.101(7) Uani 1 1 d D U . . .
H30A_6 H 0.008755 0.368920 0.085545 0.121 Uiso 1 1 calc R U . . .
H30B_6 H 0.018399 0.354043 0.107310 0.121 Uiso 1 1 calc R U . . .
O1_7 O -0.0230(2) 0.3055(2) 0.2431(2) 0.072(3) Uani 1 1 d D U . . .
C2_7 C -0.0262(3) 0.3231(3) 0.2304(3) 0.063(5) Uani 1 1 d D U . . .
N3_7 N -0.0276(3) 0.3206(3) 0.2065(2) 0.068(4) Uani 1 1 d D U . . .
H3_7 H -0.026182 0.306389 0.200534 0.082 Uiso 1 1 calc R U . . .
C4_7 C -0.0311(4) 0.3389(3) 0.1913(3) 0.065(5) Uani 1 1 d D U . . .
N5_7 N -0.0331(3) 0.3613(3) 0.1980(2) 0.064(4) Uani 1 1 d D U . . .
C6_7 C -0.0306(3) 0.3635(3) 0.2215(3) 0.061(4) Uani 1 1 d D U . . .
C7_7 C -0.0268(3) 0.3460(3) 0.2379(3) 0.060(4) Uani 1 1 d D U . . .
N8_7 N -0.0255(3) 0.3557(3) 0.2607(3) 0.065(4) Uani 1 1 d D U . . .
C9_7 C -0.0288(3) 0.3786(3) 0.2574(3) 0.064(5) Uani 1 1 d D U . . .
N10_7 N -0.0328(2) 0.3844(2) 0.2338(2) 0.057(3) Uani 1 1 d D U . . .
N11_7 N -0.0329(3) 0.3344(3) 0.1681(2) 0.074(5) Uani 1 1 d D U . . .
H11A_7 H -0.035382 0.345995 0.158124 0.089 Uiso 1 1 calc R U . . .
H11B_7 H -0.031673 0.319929 0.162885 0.089 Uiso 1 1 calc R U . . .
C12_7 C -0.0284(3) 0.3948(3) 0.2777(3) 0.065(5) Uani 1 1 d D U . . .
C13_7 C -0.0115(3) 0.3902(3) 0.2943(3) 0.068(5) Uani 1 1 d D U . . .
H13_7 H -0.000739 0.377650 0.291905 0.081 Uiso 1 1 calc R U . . .
C14_7 C -0.0100(3) 0.4036(3) 0.3147(3) 0.085(6) Uani 1 1 d D U . . .
C15_7 C -0.0256(4) 0.4219(4) 0.3179(4) 0.108(8) Uani 1 1 d D U . . .
H15_7 H -0.024597 0.431297 0.331596 0.129 Uiso 1 1 calc R U . . .
C16_7 C -0.0429(4) 0.4266(4) 0.3008(4) 0.104(7) Uani 1 1 d D U . . .
H16_7 H -0.053567 0.439270 0.302983 0.124 Uiso 1 1 calc R U . . .
C17_7 C -0.0443(4) 0.4126(4) 0.2805(3) 0.089(7) Uani 1 1 d D U . . .
H17_7 H -0.056116 0.415375 0.269039 0.107 Uiso 1 1 calc R U . . .
C18_7 C -0.0373(3) 0.4077(3) 0.2252(3) 0.070(4) Uani 1 1 d D U . . .
H18_7 H -0.030105 0.419136 0.236409 0.084 Uiso 1 1 calc R U . . .
O19_7 O -0.0615(2) 0.4121(2) 0.2242(2) 0.083(4) Uani 1 1 d D U . . .
C20_7 C -0.0698(3) 0.4115(4) 0.2004(3) 0.099(6) Uani 1 1 d D U . . .
H20_7 H -0.080367 0.425296 0.197627 0.119 Uiso 1 1 calc R U . . .
C21_7 C -0.0485(3) 0.4134(4) 0.1842(3) 0.095(5) Uani 1 1 d D U . . .
H21_7 H -0.048106 0.400346 0.172497 0.113 Uiso 1 1 calc R U . . .
C22_7 C -0.0272(3) 0.4130(3) 0.2003(3) 0.075(4) Uani 1 1 d D U . . .
H22_7 H -0.015003 0.401445 0.195224 0.090 Uiso 1 1 calc R U . . .
O23_7 O -0.0190(3) 0.4365(2) 0.2003(3) 0.125(6) Uani 1 1 d D U . . .
C24_7 C -0.0254(5) 0.4471(4) 0.1789(4) 0.134(7) Uani 1 1 d D U . . .
O25_7 O -0.0475(3) 0.4359(3) 0.1731(3) 0.147(6) Uani 1 1 d D U . . .
C26_7 C -0.0271(8) 0.4735(4) 0.1821(7) 0.245(17) Uani 1 1 d D U . . .
H26A_7 H -0.031555 0.480777 0.167120 0.368 Uiso 1 1 calc R U . . .
H26B_7 H -0.039081 0.477031 0.193924 0.368 Uiso 1 1 calc R U . . .
H26C_7 H -0.011935 0.479666 0.187193 0.368 Uiso 1 1 calc R U . . .
C27_7 C -0.0091(5) 0.4406(5) 0.1589(4) 0.154(11) Uani 1 1 d D U . . .
H27A_7 H -0.014316 0.448332 0.144496 0.232 Uiso 1 1 calc R U . . .
H27B_7 H 0.006904 0.445620 0.162702 0.232 Uiso 1 1 calc R U . . .
H27C_7 H -0.009338 0.423509 0.156669 0.232 Uiso 1 1 calc R U . . .
C28_7 C -0.0841(4) 0.3891(5) 0.1979(5) 0.139(9) Uani 1 1 d D U . . .
H28A_7 H -0.074059 0.375127 0.200595 0.166 Uiso 1 1 calc R U . . .
H28B_7 H -0.097180 0.388820 0.209324 0.166 Uiso 1 1 calc R U . . .
O29_7 O -0.0928(4) 0.3892(5) 0.1746(4) 0.189(10) Uani 1 1 d D U . . .
C30_7 C 0.0089(4) 0.3974(4) 0.3320(3) 0.096(7) Uani 1 1 d D U . . .
H30A_7 H 0.015616 0.411920 0.338708 0.116 Uiso 1 1 calc R U . . .
H30B_7 H 0.021651 0.388846 0.323796 0.116 Uiso 1 1 calc R U . . .
O1_8 O -0.0238(3) 0.2582(2) 0.2767(2) 0.084(4) Uani 1 1 d D U . . .
C2_8 C -0.0265(4) 0.2709(3) 0.2941(3) 0.075(5) Uani 1 1 d D U . . .
N3_8 N -0.0280(3) 0.2952(2) 0.2922(3) 0.068(4) Uani 1 1 d D U . . .
H3_8 H -0.027033 0.301338 0.278097 0.082 Uiso 1 1 calc R U . . .
C4_8 C -0.0308(4) 0.3099(3) 0.3104(3) 0.069(5) Uani 1 1 d D U . . .
N5_8 N -0.0337(3) 0.3029(3) 0.3327(3) 0.073(4) Uani 1 1 d D U . . .
C6_8 C -0.0315(4) 0.2796(3) 0.3346(3) 0.072(5) Uani 1 1 d D U . . .
C7_8 C -0.0276(4) 0.2633(3) 0.3173(3) 0.071(5) Uani 1 1 d D U . . .
N8_8 N -0.0259(3) 0.2409(3) 0.3266(2) 0.073(4) Uani 1 1 d D U . . .
C9_8 C -0.0302(4) 0.2432(3) 0.3492(3) 0.073(5) Uani 1 1 d D U . . .
N10_8 N -0.0333(3) 0.2668(3) 0.3555(2) 0.075(4) Uani 1 1 d D U . . .
N11_8 N -0.0324(3) 0.3326(3) 0.3054(3) 0.086(5) Uani 1 1 d D U . . .
H11A_8 H -0.031641 0.337408 0.290731 0.103 Uiso 1 1 calc R U . . .
H11B_8 H -0.034232 0.342927 0.316782 0.103 Uiso 1 1 calc R U . . .
C12_8 C -0.0304(4) 0.2234(3) 0.3657(3) 0.078(5) Uani 1 1 d D U . . .
C13_8 C -0.0134(3) 0.2059(3) 0.3609(3) 0.084(6) Uani 1 1 d D U . . .
H13_8 H -0.002590 0.208040 0.348437 0.100 Uiso 1 1 calc R U . . .
C14_8 C -0.0126(4) 0.1851(3) 0.3747(3) 0.084(6) Uani 1 1 d D U . . .
C15_8 C -0.0287(4) 0.1824(4) 0.3926(4) 0.095(7) Uani 1 1 d D U . . .
H15_8 H -0.028673 0.168555 0.401958 0.114 Uiso 1 1 calc R U . . .
C16_8 C -0.0450(4) 0.1998(4) 0.3968(4) 0.097(7) Uani 1 1 d D U . . .
H16_8 H -0.055869 0.197687 0.409219 0.116 Uiso 1 1 calc R U . . .
C17_8 C -0.0463(4) 0.2206(4) 0.3836(3) 0.088(6) Uani 1 1 d D U . . .
H17_8 H -0.057791 0.232223 0.386980 0.105 Uiso 1 1 calc R U . . .
C18_8 C -0.0383(3) 0.2751(3) 0.3793(3) 0.079(5) Uani 1 1 d D U . . .
H18_8 H -0.031393 0.263742 0.390792 0.094 Uiso 1 1 calc R U . . .
O19_8 O -0.0623(3) 0.2763(3) 0.3828(3) 0.096(4) Uani 1 1 d D U . . .
C20_8 C -0.0709(4) 0.2999(4) 0.3819(4) 0.112(6) Uani 1 1 d D U . . .
H20_8 H -0.081422 0.302475 0.395738 0.134 Uiso 1 1 calc R U . . .
C21_8 C -0.0498(4) 0.3160(4) 0.3843(3) 0.098(6) Uani 1 1 d D U . . .
H21_8 H -0.049087 0.327707 0.371278 0.118 Uiso 1 1 calc R U . . .
C22_8 C -0.0285(3) 0.2996(3) 0.3843(3) 0.083(5) Uani 1 1 d D U . . .
H22_8 H -0.015920 0.304515 0.373040 0.100 Uiso 1 1 calc R U . . .
O23_8 O -0.0213(3) 0.3002(2) 0.4082(2) 0.089(4) Uani 1 1 d D U . . .
C24_8 C -0.0287(4) 0.3219(4) 0.4176(3) 0.096(6) Uani 1 1 d D U . . .
O25_8 O -0.0502(3) 0.3269(3) 0.4066(3) 0.133(6) Uani 1 1 d D U . . .
C26_8 C -0.0121(5) 0.3411(5) 0.4115(5) 0.171(12) Uani 1 1 d D U . . .
H26A_8 H 0.003111 0.338056 0.418899 0.256 Uiso 1 1 calc R U . . .
H26B_8 H -0.010152 0.341745 0.394412 0.256 Uiso 1 1 calc R U . . .
H26C_8 H -0.018401 0.356036 0.417147 0.256 Uiso 1 1 calc R U . . .
C27_8 C -0.0329(5) 0.3182(6) 0.4437(3) 0.158(12) Uani 1 1 d D U . . .
H27A_8 H -0.017917 0.314664 0.451475 0.238 Uiso 1 1 calc R U . . .
H27B_8 H -0.039662 0.332422 0.450496 0.238 Uiso 1 1 calc R U . . .
H27C_8 H -0.043709 0.304996 0.445956 0.238 Uiso 1 1 calc R U . . .
C28_8 C -0.0854(5) 0.3026(6) 0.3598(5) 0.145(10) Uani 1 1 d D U . . .
H28A_8^a H -0.075298 0.300525 0.345756 0.173 Uiso 0.5 1 calc R U P J 1
H28B_8^a H -0.097954 0.290625 0.359334 0.173 Uiso 0.5 1 calc R U P J 1
H28A_8^b H -0.089112 0.319359 0.357234 0.173 Uiso 0.5 1 calc R U P K 2
H28B_8^b H -0.076236 0.296932 0.346107 0.173 Uiso 0.5 1 calc R U P K 2
O29_8^a O -0.0951(9) 0.3253(8) 0.3600(10) 0.22(2) Uani 0.5 1 d D U P L 1
O29_8^b O -0.1068(6) 0.2892(9) 0.3619(8) 0.183(18) Uani 0.5 1 d D U P L 2
C30_8 C 0.0058(4) 0.1663(3) 0.3689(3) 0.093(6) Uani 1 1 d D U . . .
H30A_8 H 0.011505 0.159200 0.383686 0.111 Uiso 1 1 calc R U . . .
H30B_8 H 0.019301 0.173807 0.361002 0.111 Uiso 1 1 calc R U . . .
O_11 O -0.0643(4) 0.3675(4) 0.1420(4) 0.121(13) Uani 0.73(5) 1 d D U . . .
S_11 S -0.0724(5) 0.3736(5) 0.1189(4) 0.155(15) Uani 0.35(2) 1 d D U . . .
O_12 O -0.0614(5) 0.3603(4) 0.3382(4) 0.184(10) Uani 1 1 d D U . . .
S_12 S -0.0690(7) 0.3793(6) 0.3514(5) 0.21(2) Uani 0.36(3) 1 d D U . . .
O_13 O -0.0659(4) 0.1715(3) 0.1355(4) 0.151(8) Uani 1 1 d D U . . .
S_13 S -0.0711(3) 0.1479(3) 0.1294(3) 0.133(9) Uani 0.45(2) 1 d D U P . .
C2_13 C -0.0764(11) 0.1494(11) 0.0986(5) 0.14(2) Uiso 0.45(2) 1 d D U P . .
C1_13 C -0.0984(8) 0.1401(12) 0.1414(12) 0.18(3) Uiso 0.45(2) 1 d D U P . .
O_14 O 0.0634(4) 0.3400(4) 0.1176(4) 0.134(13) Uani 0.76(5) 1 d D U . . .
S_14 S 0.0755(6) 0.3627(4) 0.1191(8) 0.26(2) Uani 0.41(3) 1 d D U . . .
O_15 O 0.0647(4) 0.1865(3) 0.3525(3) 0.157(8) Uani 1 1 d D U . . .
S_15 S 0.0716(4) 0.1676(3) 0.3684(3) 0.131(9) Uani 0.43(2) 1 d D U P . .
C2_15 C 0.0731(11) 0.1777(11) 0.3978(6) 0.13(2) Uiso 0.43(2) 1 d D U P . .
C1_15 C 0.1029(7) 0.1657(18) 0.3642(14) 0.26(4) Uiso 0.43(2) 1 d D U P . .
O_17 O 0.0642(4) 0.1480(3) 0.1592(3) 0.133(11) Uani 0.89(5) 1 d D U . . .
S_17 S 0.0736(3) 0.1344(3) 0.1401(3) 0.134(6) Uani 0.5 1 d D U P . .
C2_17 C 0.0946(11) 0.1162(12) 0.1556(12) 0.22(3) Uiso 0.5 1 d D U P . .
C1_17 C 0.0956(11) 0.1535(11) 0.1289(13) 0.22(3) Uiso 0.5 1 d D U P . .
O_18 O 0.0658(3) 0.3818(4) 0.3110(3) 0.139(7) Uani 1 1 d D U . . .
S_18 S 0.0801(5) 0.3789(7) 0.3318(4) 0.207(17) Uani 0.44(3) 1 d D U . . .
O_19 O -0.0632(4) 0.1623(4) 0.3321(4) 0.181(10) Uani 1 1 d D U . . .
S_19 S -0.0680(7) 0.1482(6) 0.3521(4) 0.206(19) Uani 0.39(3) 1 d D U . . .
S_21 S 0.0716(6) 0.2620(6) 0.2345(6) 0.162(11) Uani 0.3 1 d D U P . .
O_21^b O 0.0866(17) 0.2418(14) 0.243(2) 0.14(4) Uiso 0.15 1 d D U P M 2
C2_21^b C 0.085(2) 0.272(2) 0.2087(13) 0.11(4) Uiso 0.15 1 d D U P M 2
C1_21^b C 0.0803(11) 0.2855(18) 0.2533(19) 0.17(5) Uiso 0.15 1 d D U P M 2
O_21^c O 0.086(2) 0.2471(19) 0.2174(18) 0.16(4) Uiso 0.15 1 d D U P M 3
C2_21^c C 0.087(3) 0.2890(15) 0.234(3) 0.16(5) Uiso 0.15 1 d D U P M 3
C1_21^c C 0.080(3) 0.252(3) 0.2626(13) 0.13(4) Uiso 0.15 1 d D U P M 3
O_22^a O -0.0868(11) 0.2857(12) 0.2470(12) 0.31(4) Uani 0.50(3) 1 d D U P N 1
S_22^a S -0.0695(6) 0.2691(6) 0.2351(7) 0.270(19) Uani 0.50(3) 1 d D U P N 1
C2_22^a C -0.0790(16) 0.2668(16) 0.2057(8) 0.24(4) Uiso 0.50(3) 1 d D U P N 1
C1_22^a C -0.080(2) 0.2416(11) 0.2457(17) 0.37(6) Uiso 0.50(3) 1 d D U P N 1
O_23^b O -0.0959(13) 0.3208(12) 0.2473(10) 0.23(4) Uani 0.306(18) 1 d D U P O 2
S_23^b S -0.0814(4) 0.3302(4) 0.2670(5) 0.118(11) Uani 0.306(18) 1 d D U P O 2
C2_23^b C -0.0942(13) 0.3221(11) 0.2938(8) 0.10(2) Uiso 0.306(18) 1 d D U P O 2
C1_23^b C -0.0869(11) 0.3608(6) 0.2692(10) 0.07(2) Uiso 0.306(18) 1 d D U P O 2
O_24^b O -0.0879(8) 0.2937(14) 0.1423(7) 0.17(3) Uani 0.287(19) 1 d D U P P 2
S_24^b S -0.0815(6) 0.2938(7) 0.1688(6) 0.177(18) Uani 0.287(19) 1 d D U P P 2
C2_24^b C -0.097(2) 0.2692(12) 0.1789(17) 0.19(4) Uiso 0.287(19) 1 d D U P P 2
C1_24^b C -0.0966(16) 0.3184(11) 0.1798(14) 0.14(3) Uiso 0.287(19) 1 d D U P P 2
O_25^a O 0.0891(7) 0.2147(11) 0.1472(5) 0.19(3) Uani 0.382(19) 1 d D U P Q 1
S_25^a S 0.0858(4) 0.2203(5) 0.1743(4) 0.151(12) Uani 0.382(19) 1 d D U P Q 1
C2_25^a C 0.1027(12) 0.2444(8) 0.1793(12) 0.15(3) Uiso 0.382(19) 1 d D U P Q 1
C1_25^a C 0.0973(12) 0.1950(8) 0.1876(10) 0.12(2) Uiso 0.382(19) 1 d D U P Q 1

loop_
_atom_site_aniso_label
_atom_site_aniso_U_11
_atom_site_aniso_U_22
_atom_site_aniso_U_33
_atom_site_aniso_U_23
_atom_site_aniso_U_13
_atom_site_aniso_U_12
K1 0.094(3) 0.054(3) 0.051(3) -0.001(2) -0.001(2) -0.004(3)
O1_1 0.121(9) 0.057(6) 0.051(7) 0.004(5) -0.002(7) 0.000(7)
C2_1 0.096(14) 0.059(7) 0.060(8) 0.004(6) -0.007(12) 0.004(10)
N3_1 0.096(12) 0.057(8) 0.058(7) -0.004(6) -0.009(10) 0.006(10)
C4_1 0.079(14) 0.053(9) 0.069(8) -0.004(7) 0.000(12) 0.001(11)
N5_1 0.074(11) 0.056(8) 0.072(7) -0.003(7) -0.006(10) 0.005(9)
C6_1 0.066(12) 0.054(7) 0.071(7) -0.001(7) -0.009(11) 0.001(10)
C7_1 0.091(14) 0.057(7) 0.064(8) 0.003(6) -0.001(11) 0.004(11)
N8_1 0.119(14) 0.057(8) 0.063(7) 0.004(6) -0.013(10) -0.004(10)
C9_1 0.088(14) 0.055(8) 0.074(8) 0.005(6) -0.007(10) -0.005(11)
N10_1 0.072(10) 0.054(7) 0.074(7) 0.005(6) -0.005(9) 0.002(8)
N11_1 0.097(13) 0.053(10) 0.069(8) -0.006(7) 0.009(10) -0.003(10)
C12_1 0.105(15) 0.062(12) 0.068(9) 0.004(9) -0.018(9) 0.002(10)
C13_1 0.120(17) 0.057(13) 0.070(11) 0.008(10) -0.001(10) -0.003(11)
C14_1 0.133(17) 0.058(13) 0.077(11) 0.010(9) 0.001(11) 0.000(10)
C15_1 0.16(2) 0.066(14) 0.077(14) 0.011(12) -0.008(12) 0.016(12)
C16_1 0.132(18) 0.066(14) 0.080(14) 0.007(11) -0.021(12) 0.009(12)
C17_1 0.120(16) 0.052(13) 0.082(12) 0.001(10) -0.009(12) 0.004(10)
C18_1 0.077(9) 0.059(7) 0.083(10) -0.001(8) -0.006(9) 0.006(10)
O19_1 0.081(8) 0.067(9) 0.099(9) 0.011(8) -0.006(7) 0.016(7)
C20_1 0.080(10) 0.084(13) 0.112(12) 0.002(11) 0.006(8) 0.008(10)
C21_1 0.082(11) 0.069(10) 0.100(11) -0.012(11) 0.014(8) 0.009(9)
C22_1 0.080(9) 0.062(9) 0.084(11) -0.008(9) 0.004(8) 0.005(9)
O23_1 0.077(9) 0.060(7) 0.101(9) -0.008(7) -0.004(7) 0.000(7)
C24_1 0.089(12) 0.070(9) 0.118(14) -0.029(10) -0.021(10) 0.010(10)
O25_1 0.102(10) 0.077(9) 0.112(11) -0.016(8) 0.012(8) 0.017(8)
C26_1 0.136(18) 0.13(2) 0.111(14) -0.032(15) -0.033(15) 0.035(17)
C27_1 0.084(16) 0.069(10) 0.18(2) -0.018(12) -0.024(16) 0.013(11)
C28_1 0.089(16) 0.094(15) 0.126(17) 0.022(14) -0.008(11) -0.003(11)
O29_1^a 0.10(2) 0.10(2) 0.14(3) 0.05(2) -0.019(16) -0.018(17)
O29_1^b 0.17(4) 0.15(3) 0.18(3) 0.04(3) 0.08(3) 0.02(3)
C30_1 0.142(18) 0.066(12) 0.076(13) 0.008(9) 0.009(11) -0.003(11)
O1_2 0.106(9) 0.055(7) 0.053(6) -0.006(5) 0.006(7) -0.004(7)
C2_2 0.086(13) 0.054(8) 0.056(7) -0.003(6) 0.010(10) 0.002(11)
N3_2 0.086(11) 0.052(7) 0.048(8) -0.002(6) 0.002(9) 0.003(9)
C4_2 0.081(13) 0.053(8) 0.053(8) 0.001(6) -0.006(11) 0.005(11)
N5_2 0.084(11) 0.055(7) 0.050(7) 0.001(6) -0.007(9) 0.005(9)
C6_2 0.069(12) 0.054(7) 0.051(7) 0.000(6) -0.002(10) 0.006(10)
C7_2 0.081(13) 0.049(7) 0.052(7) -0.001(6) -0.005(10) 0.002(10)
N8_2 0.067(10) 0.051(7) 0.056(7) -0.005(6) -0.002(9) -0.004(8)
C9_2 0.055(11) 0.059(7) 0.058(8) -0.005(6) -0.001(10) 0.001(9)
N10_2 0.077(10) 0.057(7) 0.055(6) -0.004(5) 0.003(8) 0.010(9)
N11_2 0.118(14) 0.051(7) 0.054(10) -0.003(7) -0.012(10) 0.001(10)
C12_2 0.075(13) 0.057(8) 0.060(11) -0.004(8) 0.007(9) -0.002(9)
C13_2 0.103(15) 0.057(10) 0.064(13) 0.002(9) 0.025(11) -0.009(9)
C14_2 0.100(14) 0.068(10) 0.067(13) -0.010(8) 0.010(10) -0.013(10)
C15_2 0.111(17) 0.075(13) 0.086(15) -0.023(11) 0.022(11) -0.017(11)
C16_2 0.128(18) 0.079(13) 0.090(16) -0.023(11) 0.040(13) -0.017(12)
C17_2 0.076(14) 0.071(11) 0.078(14) -0.014(10) 0.017(10) -0.011(11)
C18_2 0.069(9) 0.077(10) 0.054(7) -0.007(8) 0.007(9) -0.002(8)
O19_2 0.075(8) 0.076(7) 0.071(9) -0.006(7) 0.013(7) 0.000(6)
C20_2 0.072(9) 0.069(10) 0.079(12) 0.002(10) 0.015(9) 0.001(7)
C21_2 0.075(10) 0.088(11) 0.097(11) 0.017(12) 0.010(10) 0.001(7)
C22_2 0.071(9) 0.085(11) 0.053(9) 0.006(9) 0.004(8) -0.001(8)
O23_2 0.112(11) 0.120(12) 0.078(9) 0.016(8) -0.026(8) -0.010(9)
C24_2 0.133(16) 0.18(2) 0.069(11) 0.032(11) 0.004(11) 0.024(14)
O25_2 0.104(11) 0.25(2) 0.108(11) 0.092(13) 0.018(10) 0.007(11)
C26_2 0.14(2) 0.27(3) 0.28(4) 0.18(3) 0.02(3) 0.05(2)
C27_2 0.47(7) 0.39(5) 0.10(2) -0.06(3) 0.04(3) -0.03(4)
C28_2 0.074(13) 0.093(13) 0.092(15) -0.025(13) 0.012(10) 0.002(10)
O29_2 0.104(12) 0.116(12) 0.133(14) -0.027(11) 0.010(11) -0.030(10)
C30_2 0.107(16) 0.071(12) 0.082(13) -0.005(9) 0.015(11) -0.017(10)
O1_3 0.102(8) 0.047(6) 0.051(7) -0.004(5) 0.004(7) -0.003(6)
C2_3 0.088(13) 0.053(7) 0.052(8) -0.004(6) -0.001(11) -0.007(10)
N3_3 0.096(12) 0.053(8) 0.050(7) -0.004(6) 0.002(9) -0.015(9)
C4_3 0.079(13) 0.053(8) 0.059(8) -0.008(6) 0.002(11) -0.013(11)
N5_3 0.077(11) 0.054(8) 0.062(7) -0.003(7) -0.001(9) -0.010(9)
C6_3 0.067(12) 0.051(7) 0.062(7) -0.001(6) -0.007(10) 0.000(10)
C7_3 0.077(13) 0.050(7) 0.059(8) 0.000(6) 0.001(10) 0.001(10)
N8_3 0.080(11) 0.054(7) 0.059(7) 0.001(6) -0.006(9) -0.009(9)
C9_3 0.073(13) 0.049(8) 0.071(7) 0.001(6) -0.004(10) -0.003(10)
N10_3 0.075(10) 0.047(6) 0.069(7) 0.004(5) -0.008(9) -0.006(8)
N11_3 0.097(13) 0.050(10) 0.059(7) -0.014(7) -0.001(10) -0.011(9)
C12_3 0.076(13) 0.050(11) 0.070(8) -0.002(8) 0.001(9) -0.002(9)
C13_3 0.106(15) 0.041(11) 0.069(10) 0.001(9) -0.007(9) -0.013(10)
C14_3 0.128(16) 0.062(13) 0.073(10) 0.011(9) -0.014(10) -0.010(11)
C15_3 0.141(18) 0.068(14) 0.065(12) 0.010(11) -0.001(11) -0.015(11)
C16_3 0.115(17) 0.098(17) 0.075(13) 0.013(11) 0.005(11) -0.023(13)
C17_3 0.098(15) 0.063(13) 0.076(11) 0.005(10) 0.003(11) -0.015(10)
C18_3 0.074(9) 0.053(7) 0.071(9) 0.000(8) 0.003(8) -0.012(9)
O19_3 0.074(8) 0.082(9) 0.085(8) -0.009(8) 0.009(7) -0.031(7)
C20_3 0.069(9) 0.089(13) 0.088(11) -0.010(11) 0.002(8) -0.010(9)
C21_3 0.074(10) 0.102(11) 0.104(12) -0.044(12) 0.007(8) -0.019(9)
C22_3 0.070(9) 0.049(9) 0.073(10) 0.001(8) 0.003(8) -0.007(7)
O23_3 0.095(9) 0.056(8) 0.113(11) -0.005(8) 0.011(8) 0.008(7)
C24_3 0.127(14) 0.060(10) 0.19(2) -0.020(11) 0.047(15) -0.015(10)
O25_3 0.099(11) 0.108(10) 0.31(2) -0.126(13) 0.024(13) -0.027(9)
C26_3 0.47(6) 0.10(2) 0.31(4) 0.07(3) 0.02(4) -0.06(3)
C27_3 0.14(2) 0.19(3) 0.22(2) -0.12(2) 0.02(2) 0.02(2)
C28_3 0.060(14) 0.096(15) 0.135(16) 0.013(14) -0.006(12) -0.019(10)
O29_3 0.124(15) 0.128(15) 0.154(15) 0.028(12) -0.051(12) -0.024(12)
C30_3 0.16(2) 0.091(14) 0.081(13) 0.011(10) -0.032(12) -0.015(13)
O1_4 0.123(9) 0.059(7) 0.054(6) 0.005(5) -0.011(7) -0.006(7)
C2_4 0.107(15) 0.061(8) 0.055(7) 0.004(6) -0.011(10) -0.003(12)
N3_4 0.117(13) 0.056(7) 0.054(8) 0.003(6) -0.012(10) -0.006(10)
C4_4 0.098(15) 0.056(8) 0.057(9) 0.008(7) -0.012(12) -0.015(11)
N5_4 0.082(11) 0.065(7) 0.054(8) 0.004(7) -0.015(9) -0.010(10)
C6_4 0.080(13) 0.066(7) 0.050(7) 0.000(6) -0.011(11) -0.007(11)
C7_4 0.096(14) 0.062(8) 0.053(7) 0.000(6) -0.009(11) -0.001(11)
N8_4 0.087(11) 0.062(7) 0.058(7) 0.001(6) -0.018(9) 0.002(10)
C9_4 0.081(13) 0.067(7) 0.056(8) -0.001(6) -0.019(11) -0.004(10)
N10_4 0.079(10) 0.068(7) 0.049(6) -0.002(6) -0.011(8) 0.001(9)
N11_4 0.121(14) 0.054(7) 0.057(10) 0.008(7) -0.021(10) -0.013(10)
C12_4 0.093(14) 0.073(9) 0.068(12) -0.010(9) -0.010(10) -0.007(9)
C13_4 0.085(14) 0.074(10) 0.057(12) -0.008(9) 0.002(10) -0.008(9)
C14_4 0.102(15) 0.076(10) 0.072(13) -0.017(9) -0.003(10) 0.001(10)
C15_4 0.142(19) 0.083(14) 0.071(14) -0.026(12) -0.022(12) 0.006(12)
C16_4 0.138(19) 0.090(14) 0.068(15) -0.014(11) -0.028(13) -0.004(12)
C17_4 0.137(18) 0.097(14) 0.067(14) -0.022(11) -0.032(12) 0.018(13)
C18_4 0.094(11) 0.084(10) 0.044(7) -0.007(8) -0.003(9) 0.008(9)
O19_4 0.107(10) 0.100(9) 0.069(9) -0.001(9) -0.026(8) 0.001(8)
C20_4 0.098(10) 0.103(12) 0.067(12) -0.007(11) -0.024(9) 0.009(8)
C21_4 0.089(10) 0.101(11) 0.056(10) 0.013(11) -0.004(9) 0.017(8)
C22_4 0.098(10) 0.087(12) 0.068(10) 0.020(10) 0.012(9) 0.021(8)
O23_4 0.159(13) 0.118(12) 0.096(10) 0.048(9) 0.052(9) 0.070(10)
C24_4 0.113(15) 0.106(16) 0.062(10) 0.007(9) 0.011(9) -0.002(9)
O25_4 0.143(12) 0.114(12) 0.060(8) 0.019(8) 0.000(8) 0.039(9)
C26_4 0.11(2) 0.22(3) 0.19(2) -0.12(2) 0.021(18) -0.020(19)
C27_4 0.125(17) 0.16(2) 0.14(2) 0.064(17) -0.030(16) -0.039(16)
C28_4 0.067(14) 0.151(19) 0.097(15) -0.027(16) -0.012(10) -0.007(12)
O29_4^a 0.10(3) 0.14(2) 0.17(3) -0.05(2) 0.01(2) 0.001(19)
O29_4^b 0.11(2) 0.18(3) 0.17(3) -0.07(3) 0.01(2) -0.04(2)
C30_4 0.123(17) 0.093(13) 0.068(12) -0.024(9) -0.016(12) 0.013(11)
O1_5 0.118(9) 0.052(6) 0.062(8) 0.000(5) 0.000(7) -0.008(7)
C2_5 0.090(14) 0.061(7) 0.064(8) 0.001(7) 0.005(11) -0.010(10)
N3_5 0.100(12) 0.069(9) 0.060(7) 0.006(7) -0.006(10) -0.024(10)
C4_5 0.097(15) 0.071(9) 0.068(8) 0.008(7) 0.005(12) -0.031(12)
N5_5 0.106(13) 0.070(8) 0.065(7) 0.008(7) 0.004(10) -0.025(11)
C6_5 0.075(13) 0.064(7) 0.062(7) 0.009(6) -0.001(11) -0.022(11)
C7_5 0.082(13) 0.052(7) 0.068(8) 0.009(6) 0.002(11) -0.013(10)
N8_5 0.097(12) 0.056(7) 0.064(7) 0.006(6) 0.000(10) -0.020(10)
C9_5 0.082(13) 0.058(8) 0.061(7) 0.004(6) -0.008(10) -0.019(11)
N10_5 0.091(11) 0.055(7) 0.069(7) 0.009(6) 0.001(9) -0.013(9)
N11_5 0.155(18) 0.065(11) 0.063(8) 0.016(8) -0.008(12) -0.025(12)
C12_5 0.081(13) 0.061(10) 0.074(10) -0.004(8) 0.005(9) -0.017(9)
C13_5 0.096(15) 0.075(13) 0.067(11) -0.003(9) 0.003(10) -0.028(11)
C14_5 0.103(14) 0.063(12) 0.068(10) 0.000(8) -0.002(10) -0.016(10)
C15_5 0.113(16) 0.071(13) 0.069(12) -0.001(10) -0.013(10) -0.023(11)
C16_5 0.109(16) 0.073(14) 0.075(13) -0.002(9) -0.007(11) -0.033(12)
C17_5 0.086(14) 0.074(13) 0.086(13) -0.007(10) 0.008(12) -0.029(10)
C18_5 0.100(11) 0.058(8) 0.080(9) 0.010(9) 0.005(9) -0.020(10)
O19_5 0.105(10) 0.073(9) 0.091(8) 0.009(8) 0.003(7) -0.028(8)
C20_5 0.108(11) 0.069(12) 0.098(11) -0.008(12) 0.015(8) -0.028(10)
C21_5 0.107(11) 0.056(10) 0.083(10) -0.004(10) 0.017(8) -0.012(10)
C22_5 0.105(10) 0.066(11) 0.077(11) 0.012(9) 0.010(8) -0.001(9)
O23_5 0.144(13) 0.098(10) 0.092(11) 0.029(8) 0.038(9) 0.033(8)
C24_5 0.137(18) 0.063(11) 0.115(18) 0.011(9) 0.005(10) 0.005(9)
O25_5 0.162(13) 0.080(10) 0.094(11) 0.028(8) 0.041(9) 0.002(9)
C26_5 0.16(3) 0.11(2) 0.27(4) -0.09(2) -0.03(2) 0.025(16)
C27_5 0.14(2) 0.19(3) 0.15(2) 0.091(19) -0.001(16) 0.002(18)
C28_5 0.089(15) 0.102(16) 0.15(2) -0.029(16) -0.003(13) -0.012(11)
O29_5^a 0.18(4) 0.11(3) 0.16(3) -0.06(2) 0.04(2) 0.01(3)
O29_5^b 0.10(2) 0.13(3) 0.27(5) -0.05(3) -0.05(2) -0.029(18)
C30_5 0.113(16) 0.073(13) 0.082(12) -0.010(9) 0.012(10) -0.014(11)
O1_6 0.108(9) 0.062(7) 0.058(6) 0.002(5) -0.007(7) -0.004(7)
C2_6 0.080(13) 0.061(8) 0.063(7) 0.000(6) -0.015(10) -0.009(11)
N3_6 0.077(11) 0.056(7) 0.050(8) 0.001(6) -0.004(9) -0.006(9)
C4_6 0.079(13) 0.061(8) 0.061(9) -0.003(7) 0.000(11) -0.006(11)
N5_6 0.067(10) 0.058(7) 0.063(8) -0.006(7) -0.010(9) -0.003(9)
C6_6 0.059(12) 0.056(7) 0.065(8) 0.001(6) -0.015(10) 0.002(10)
C7_6 0.080(13) 0.060(8) 0.056(7) 0.000(6) -0.014(10) -0.005(11)
N8_6 0.067(10) 0.058(7) 0.063(8) -0.005(6) -0.008(9) -0.007(9)
C9_6 0.061(12) 0.057(7) 0.063(8) 0.004(6) -0.014(10) 0.005(9)
N10_6 0.064(10) 0.062(7) 0.059(7) 0.001(5) -0.021(8) -0.002(8)
N11_6 0.110(14) 0.054(7) 0.057(10) -0.012(7) -0.006(10) -0.005(10)
C12_6 0.081(13) 0.060(9) 0.068(11) 0.005(8) -0.017(9) -0.002(9)
C13_6 0.079(13) 0.067(11) 0.060(12) 0.004(9) -0.017(10) -0.006(9)
C14_6 0.126(16) 0.069(11) 0.078(14) 0.011(9) -0.017(11) -0.012(10)
C15_6 0.15(2) 0.077(14) 0.092(16) 0.030(13) -0.030(13) -0.020(12)
C16_6 0.16(2) 0.091(16) 0.114(18) 0.032(12) -0.070(16) -0.027(13)
C17_6 0.121(16) 0.067(13) 0.079(14) 0.008(10) -0.048(12) -0.024(12)
C18_6 0.075(9) 0.069(9) 0.061(8) 0.002(8) -0.021(10) -0.002(8)
O19_6 0.080(8) 0.076(8) 0.090(10) -0.005(8) -0.039(8) 0.001(7)
C20_6 0.081(10) 0.083(10) 0.132(16) -0.002(12) -0.041(11) -0.010(8)
C21_6 0.095(11) 0.073(9) 0.107(13) -0.003(11) -0.030(10) -0.008(8)
C22_6 0.086(10) 0.068(9) 0.063(9) 0.002(8) -0.012(10) 0.000(7)
O23_6 0.194(15) 0.089(10) 0.077(9) -0.010(8) 0.027(10) -0.013(9)
C24_6 0.20(2) 0.119(16) 0.079(11) -0.025(12) -0.026(13) -0.005(13)
O25_6 0.142(13) 0.121(13) 0.138(14) -0.044(10) -0.045(11) -0.002(9)
C26_6 0.46(6) 0.24(4) 0.083(13) -0.02(2) -0.053(19) -0.04(4)
C27_6 0.17(2) 0.107(15) 0.23(3) -0.02(2) 0.04(2) -0.011(16)
C28_6 0.076(16) 0.139(18) 0.17(2) 0.029(17) -0.018(12) 0.000(13)
O29_6 0.132(18) 0.166(18) 0.32(3) 0.04(2) 0.033(19) -0.034(15)
C30_6 0.149(19) 0.088(13) 0.066(13) 0.020(9) -0.011(13) -0.034(12)
O1_7 0.096(9) 0.060(6) 0.062(7) 0.003(5) 0.005(7) -0.002(6)
C2_7 0.069(12) 0.060(7) 0.059(8) 0.004(6) 0.011(10) 0.001(9)
N3_7 0.081(11) 0.066(9) 0.059(7) 0.001(6) 0.000(9) 0.008(9)
C4_7 0.073(13) 0.060(9) 0.062(8) 0.002(7) 0.014(11) 0.009(11)
N5_7 0.067(10) 0.063(8) 0.062(7) -0.001(7) 0.006(9) 0.004(9)
C6_7 0.059(12) 0.059(7) 0.065(7) -0.002(6) 0.005(10) -0.005(10)
C7_7 0.057(12) 0.060(7) 0.061(8) -0.001(6) 0.003(10) -0.003(10)
N8_7 0.065(10) 0.066(8) 0.065(8) -0.004(6) -0.008(9) 0.006(9)
C9_7 0.063(12) 0.063(8) 0.066(8) -0.005(6) -0.002(10) 0.006(10)
N10_7 0.047(9) 0.060(7) 0.065(7) -0.006(5) 0.009(8) 0.009(7)
N11_7 0.111(14) 0.052(10) 0.060(8) 0.007(7) 0.001(10) 0.011(10)
C12_7 0.072(12) 0.060(10) 0.062(9) 0.000(8) 0.008(9) 0.008(9)
C13_7 0.087(13) 0.061(12) 0.054(10) -0.001(8) 0.003(9) 0.014(10)
C14_7 0.100(14) 0.079(14) 0.077(11) -0.015(9) -0.009(10) 0.014(10)
C15_7 0.129(18) 0.112(17) 0.083(15) -0.042(13) -0.009(12) 0.039(13)
C16_7 0.117(18) 0.088(16) 0.106(16) -0.034(12) -0.016(12) 0.033(13)
C17_7 0.096(15) 0.085(14) 0.086(14) -0.019(10) -0.010(12) 0.028(11)
C18_7 0.074(9) 0.060(8) 0.076(9) -0.003(8) -0.009(8) 0.008(10)
O19_7 0.081(8) 0.085(10) 0.083(8) -0.001(8) 0.001(7) 0.028(8)
C20_7 0.084(10) 0.119(15) 0.093(11) -0.011(12) -0.012(8) 0.044(10)
C21_7 0.104(12) 0.102(12) 0.078(10) -0.003(11) -0.007(8) 0.051(10)
C22_7 0.089(10) 0.060(9) 0.077(10) -0.004(9) -0.001(8) 0.014(10)
O23_7 0.210(16) 0.067(9) 0.098(10) 0.009(8) 0.001(10) -0.020(10)
C24_7 0.20(2) 0.081(11) 0.120(16) 0.025(13) 0.028(14) 0.047(13)
O25_7 0.163(14) 0.144(14) 0.133(14) 0.052(11) 0.013(10) 0.075(11)
C26_7 0.44(5) 0.073(12) 0.23(4) 0.037(16) 0.09(4) 0.058(18)
C27_7 0.19(2) 0.14(2) 0.127(17) 0.048(19) 0.05(2) 0.05(2)
C28_7 0.084(17) 0.17(2) 0.162(19) -0.070(19) 0.000(15) 0.013(13)
O29_7 0.133(17) 0.26(3) 0.177(19) -0.08(2) -0.021(15) -0.019(17)
C30_7 0.122(16) 0.080(14) 0.087(13) -0.015(10) -0.034(11) -0.010(12)
O1_8 0.134(10) 0.064(8) 0.055(6) -0.001(5) 0.013(7) -0.013(8)
C2_8 0.097(14) 0.070(8) 0.057(7) -0.008(7) 0.016(10) -0.016(12)
N3_8 0.084(11) 0.071(7) 0.050(8) -0.001(6) 0.012(9) -0.007(10)
C4_8 0.078(13) 0.073(9) 0.057(9) -0.009(7) 0.012(12) -0.005(12)
N5_8 0.089(12) 0.073(8) 0.056(8) -0.007(7) 0.011(10) -0.004(10)
C6_8 0.087(14) 0.077(8) 0.054(8) -0.006(7) 0.015(11) -0.002(12)
C7_8 0.094(14) 0.062(8) 0.057(7) -0.005(6) 0.026(11) -0.020(11)
N8_8 0.096(12) 0.068(8) 0.054(7) -0.007(6) 0.010(9) -0.017(10)
C9_8 0.094(14) 0.075(8) 0.050(8) -0.004(6) -0.003(11) -0.009(10)
N10_8 0.092(11) 0.079(8) 0.053(7) -0.006(6) 0.015(9) -0.010(10)
N11_8 0.121(15) 0.079(9) 0.057(11) -0.005(8) 0.020(11) 0.012(12)
C12_8 0.095(15) 0.083(10) 0.057(11) 0.004(9) 0.002(10) -0.018(10)
C13_8 0.115(16) 0.083(12) 0.053(12) 0.002(10) 0.002(11) -0.007(10)
C14_8 0.118(15) 0.077(11) 0.057(13) -0.004(8) -0.006(10) -0.017(10)
C15_8 0.123(18) 0.096(15) 0.065(14) 0.007(12) 0.008(11) -0.027(11)
C16_8 0.127(18) 0.104(16) 0.060(14) 0.004(11) 0.019(12) -0.029(12)
C17_8 0.098(15) 0.101(14) 0.064(13) 0.001(10) 0.009(10) -0.026(12)
C18_8 0.084(10) 0.098(10) 0.054(8) -0.012(9) 0.015(10) 0.005(9)
O19_8 0.090(9) 0.120(10) 0.079(10) -0.007(9) 0.025(8) 0.006(8)
C20_8 0.108(11) 0.137(13) 0.090(14) 0.003(14) 0.020(11) 0.030(9)
C21_8 0.126(13) 0.104(11) 0.064(11) -0.010(11) -0.002(11) 0.035(9)
C22_8 0.107(11) 0.087(11) 0.056(9) -0.011(9) 0.007(10) 0.012(8)
O23_8 0.107(11) 0.090(9) 0.069(8) -0.006(7) -0.013(8) 0.008(8)
C24_8 0.114(15) 0.109(13) 0.064(10) -0.024(11) 0.009(10) 0.002(11)
O25_8 0.153(13) 0.151(14) 0.094(10) -0.041(10) -0.009(10) 0.064(10)
C26_8 0.22(2) 0.126(17) 0.16(3) -0.07(2) 0.07(2) -0.06(2)
C27_8 0.13(2) 0.27(4) 0.068(11) -0.019(15) 0.018(13) 0.01(2)
C28_8 0.12(2) 0.17(3) 0.14(2) 0.041(19) -0.022(15) -0.008(16)
O29_8^a 0.14(4) 0.22(3) 0.31(6) 0.09(4) -0.02(4) 0.05(3)
O29_8^b 0.12(3) 0.25(5) 0.17(4) 0.08(4) -0.01(2) -0.03(3)
C30_8 0.123(17) 0.095(13) 0.060(13) 0.004(9) -0.008(12) 0.000(10)
O_11 0.14(2) 0.13(2) 0.091(15) -0.017(14) -0.030(14) 0.045(17)
S_11 0.18(3) 0.19(3) 0.090(14) -0.049(16) -0.049(16) 0.11(2)
O_12 0.24(3) 0.155(19) 0.153(19) -0.027(15) 0.037(18) 0.020(18)
S_12 0.28(4) 0.20(3) 0.14(2) -0.006(18) -0.02(2) 0.15(3)
O_13 0.19(2) 0.103(12) 0.161(18) -0.012(13) -0.027(16) -0.011(13)
S_13 0.139(17) 0.115(12) 0.146(17) -0.006(12) -0.036(13) -0.044(12)
O_14 0.14(2) 0.124(18) 0.14(2) -0.003(17) 0.070(17) -0.017(15)
S_14 0.25(3) 0.091(16) 0.42(5) -0.04(2) 0.19(3) -0.016(16)
O_15 0.21(2) 0.141(16) 0.124(16) 0.029(12) -0.041(15) 0.006(15)
S_15 0.168(19) 0.119(15) 0.107(14) -0.007(10) -0.025(12) 0.046(13)
O_17 0.18(2) 0.105(17) 0.113(16) -0.013(11) 0.021(14) 0.038(14)
S_17 0.153(14) 0.121(12) 0.126(12) -0.022(10) 0.066(11) -0.013(11)
O_18 0.143(16) 0.151(17) 0.124(14) -0.011(13) -0.003(11) -0.039(14)
S_18 0.16(2) 0.33(4) 0.130(18) 0.01(2) -0.007(14) -0.02(2)
O_19 0.18(2) 0.18(2) 0.18(2) 0.072(16) -0.061(17) -0.089(17)
S_19 0.27(4) 0.23(3) 0.12(2) 0.033(18) 0.01(2) -0.02(3)
S_21 0.17(3) 0.13(2) 0.18(3) -0.01(2) -0.02(2) -0.03(2)
O_22^a 0.27(7) 0.28(7) 0.37(8) -0.12(6) -0.05(5) 0.04(5)
S_22^a 0.23(3) 0.26(3) 0.32(4) -0.06(3) 0.01(3) -0.01(2)
O_23^b 0.21(6) 0.23(7) 0.24(6) -0.10(6) -0.10(5) 0.06(5)
S_23^b 0.11(2) 0.11(2) 0.14(2) -0.005(16) 0.004(15) -0.010(15)
O_24^b 0.03(3) 0.33(8) 0.16(3) -0.08(5) 0.00(3) 0.03(4)
S_24^b 0.16(3) 0.20(4) 0.17(3) -0.02(3) -0.02(2) 0.02(3)
O_25^a 0.04(2) 0.45(8) 0.085(19) 0.02(4) 0.00(2) -0.03(4)
S_25^a 0.114(18) 0.23(3) 0.109(15) -0.012(17) -0.014(13) -0.022(17)

loop_
_atom_type_symbol
_atom_type_description
_atom_type_scat_dispersion_real
_atom_type_scat_dispersion_imag
_atom_type_scat_source
C C -0.0001 0.0005 'International Tables Vol C Tables 4.2.6.8 and 6.1.1.4'
H H 0.0000 0.0000 'International Tables Vol C Tables 4.2.6.8 and 6.1.1.4'
N N 0.0004 0.0010 'International Tables Vol C Tables 4.2.6.8 and 6.1.1.4'
O O 0.0017 0.0018 'International Tables Vol C Tables 4.2.6.8 and 6.1.1.4'
K K 0.0812 0.0847 'International Tables Vol C Tables 4.2.6.8 and 6.1.1.4'
S S 0.0444 0.0408 'International Tables Vol C Tables 4.2.6.8 and 6.1.1.4'

loop_
_geom_angle_atom_site_label_1
_geom_angle_atom_site_label_2
_geom_angle_atom_site_label_3
_geom_angle
O1_4 K1 O1_6 155.1(4)
O1_4 K1 O1_3 72.9(4)
O1_6 K1 O1_3 86.2(4)
O1_4 K1 O1_1 73.5(4)
O1_6 K1 O1_1 129.0(4)
O1_3 K1 O1_1 114.6(4)
O1_4 K1 O1_5 130.1(4)
O1_6 K1 O1_5 73.2(4)
O1_3 K1 O1_5 154.9(4)
O1_1 K1 O1_5 70.7(4)
O1_4 K1 O1_8 70.5(4)
O1_6 K1 O1_8 115.8(5)
O1_3 K1 O1_8 128.9(4)
O1_1 K1 O1_8 87.5(4)
O1_5 K1 O1_8 74.4(4)
O1_4 K1 O1_7 86.6(4)
O1_6 K1 O1_7 73.3(4)
O1_3 K1 O1_7 70.1(4)
O1_1 K1 O1_7 156.2(4)
O1_5 K1 O1_7 115.8(4)
O1_8 K1 O1_7 73.3(4)
O1_4 K1 O1_2 114.0(5)
O1_6 K1 O1_2 70.9(4)
O1_3 K1 O1_2 73.0(4)
O1_1 K1 O1_2 72.2(4)
O1_5 K1 O1_2 86.5(4)
O1_8 K1 O1_2 156.0(4)
O1_7 K1 O1_2 129.4(4)
C2_1 O1_1 K1 132.0(12)
O1_1 C2_1 N3_1 119.7(15)
O1_1 C2_1 C7_1 128.6(16)
N3_1 C2_1 C7_1 111.7(14)
C4_1 N3_1 C2_1 124.1(15)
C4_1 N3_1 H3_1 118.0
C2_1 N3_1 H3_1 118.0
N5_1 C4_1 N11_1 118.0(16)
N5_1 C4_1 N3_1 124.7(16)
N11_1 C4_1 N3_1 117.2(15)
C4_1 N5_1 C6_1 112.2(15)
N5_1 C6_1 N10_1 126.1(15)
N5_1 C6_1 C7_1 127.7(15)
N10_1 C6_1 C7_1 106.0(14)
C6_1 C7_1 N8_1 111.6(14)
C6_1 C7_1 C2_1 119.2(15)
N8_1 C7_1 C2_1 129.0(15)
C9_1 N8_1 C7_1 104.7(14)
N8_1 C9_1 N10_1 110.7(14)
N8_1 C9_1 C12_1 121.4(15)
N10_1 C9_1 C12_1 127.3(15)
C6_1 N10_1 C9_1 106.9(13)
C6_1 N10_1 C18_1 130.1(15)
C9_1 N10_1 C18_1 123.0(14)
C4_1 N11_1 H11A_1 120.0
C4_1 N11_1 H11B_1 120.0
H11A_1 N11_1 H11B_1 120.0
C13_1 C12_1 C17_1 120.2(16)
C13_1 C12_1 C9_1 118.4(17)
C17_1 C12_1 C9_1 121.0(18)
C12_1 C13_1 C14_1 121.3(17)
C12_1 C13_1 H13_1 119.4
C14_1 C13_1 H13_1 119.4
C13_1 C14_1 C15_1 118.9(17)
C13_1 C14_1 C30_1 121.2(17)
C15_1 C14_1 C30_1 119.9(17)
C16_1 C15_1 C14_1 118.3(18)
C16_1 C15_1 H15_1 120.8
C14_1 C15_1 H15_1 120.8
C15_1 C16_1 C17_1 121.0(19)
C15_1 C16_1 H16_1 119.5
C17_1 C16_1 H16_1 119.5
C16_1 C17_1 C12_1 120.1(18)
C16_1 C17_1 H17_1 120.0
C12_1 C17_1 H17_1 120.0
O19_1 C18_1 N10_1 109.2(14)
O19_1 C18_1 C22_1 105.9(14)
N10_1 C18_1 C22_1 115.4(15)
O19_1 C18_1 H18_1 108.7
N10_1 C18_1 H18_1 108.7
C22_1 C18_1 H18_1 108.7
C18_1 O19_1 C20_1 112.4(14)
O19_1 C20_1 C28_1 111.4(17)
O19_1 C20_1 C21_1 105.4(14)
C28_1 C20_1 C21_1 112.3(17)
O19_1 C20_1 H20_1 109.2
C28_1 C20_1 H20_1 109.2
C21_1 C20_1 H20_1 109.2
O25_1 C21_1 C22_1 103.5(14)
O25_1 C21_1 C20_1 109.0(16)
C22_1 C21_1 C20_1 105.9(15)
O25_1 C21_1 H21_1 112.6
C22_1 C21_1 H21_1 112.6
C20_1 C21_1 H21_1 112.6
O23_1 C22_1 C18_1 109.2(15)
O23_1 C22_1 C21_1 105.3(14)
C18_1 C22_1 C21_1 105.7(14)
O23_1 C22_1 H22_1 112.1
C18_1 C22_1 H22_1 112.1
C21_1 C22_1 H22_1 112.1
C22_1 O23_1 C24_1 105.9(13)
O25_1 C24_1 O23_1 105.7(14)
O25_1 C24_1 C26_1 108.7(19)
O23_1 C24_1 C26_1 109.4(17)
O25_1 C24_1 C27_1 109.2(17)
O23_1 C24_1 C27_1 108.7(18)
C26_1 C24_1 C27_1 114.7(18)
C24_1 O25_1 C21_1 108.8(14)
C24_1 C26_1 H26A_1 109.5
C24_1 C26_1 H26B_1 109.5
H26A_1 C26_1 H26B_1 109.5
C24_1 C26_1 H26C_1 109.5
H26A_1 C26_1 H26C_1 109.5
H26B_1 C26_1 H26C_1 109.5
C24_1 C27_1 H27A_1 109.5
C24_1 C27_1 H27B_1 109.5
H27A_1 C27_1 H27B_1 109.5
C24_1 C27_1 H27C_1 109.5
H27A_1 C27_1 H27C_1 109.5
H27B_1 C27_1 H27C_1 109.5
O29_1^a C28_1 C20_1 105.8(19)
O29_1^b C28_1 C20_1 107(2)
O29_1^a C28_1 H28A_1^a 110.6
C20_1 C28_1 H28A_1^a 110.6
O29_1^a C28_1 H28B_1^a 110.6
C20_1 C28_1 H28B_1^a 110.6
H28A_1^a C28_1 H28B_1^a 108.7
O29_1^b C28_1 H28A_1^b 110.4
C20_1 C28_1 H28A_1^b 110.4
O29_1^b C28_1 H28B_1^b 110.4
C20_1 C28_1 H28B_1^b 110.4
H28A_1^b C28_1 H28B_1^b 108.6
C14_1 C30_1 C30_8 112.3(18)
C14_1 C30_1 H30A_1 109.1
C30_8 C30_1 H30A_1 109.1
C14_1 C30_1 H30B_1 109.1
C30_8 C30_1 H30B_1 109.1
H30A_1 C30_1 H30B_1 107.9
C2_2 O1_2 K1 126.3(12)
O1_2 C2_2 N3_2 121.4(15)
O1_2 C2_2 C7_2 125.2(15)
N3_2 C2_2 C7_2 113.4(14)
C4_2 N3_2 C2_2 124.0(14)
C4_2 N3_2 H3_2 118.0
C2_2 N3_2 H3_2 118.0
N5_2 C4_2 N11_2 117.2(15)
N5_2 C4_2 N3_2 124.7(15)
N11_2 C4_2 N3_2 118.1(15)
C4_2 N5_2 C6_2 111.5(14)
N5_2 C6_2 C7_2 128.0(14)
N5_2 C6_2 N10_2 125.6(14)
C7_2 C6_2 N10_2 106.4(13)
C6_2 C7_2 N8_2 111.0(13)
C6_2 C7_2 C2_2 118.3(14)
N8_2 C7_2 C2_2 130.4(14)
C9_2 N8_2 C7_2 104.8(13)
N8_2 C9_2 N10_2 113.4(13)
N8_2 C9_2 C12_2 121.7(14)
N10_2 C9_2 C12_2 124.8(14)
C9_2 N10_2 C6_2 104.2(12)
C9_2 N10_2 C18_2 127.2(13)
C6_2 N10_2 C18_2 128.4(13)
C4_2 N11_2 H11A_2 120.0
C4_2 N11_2 H11B_2 120.0
H11A_2 N11_2 H11B_2 120.0
C13_2 C12_2 C17_2 120.5(15)
C13_2 C12_2 C9_2 116.5(15)
C17_2 C12_2 C9_2 123.0(15)
C12_2 C13_2 C14_2 120.8(16)
C12_2 C13_2 H13_2 119.6
C14_2 C13_2 H13_2 119.6
C15_2 C14_2 C13_2 118.0(16)
C15_2 C14_2 C30_2 123.2(17)
C13_2 C14_2 C30_2 118.7(16)
C14_2 C15_2 C16_2 122.3(17)
C14_2 C15_2 H15_2 118.8
C16_2 C15_2 H15_2 118.8
C15_2 C16_2 C17_2 118.6(17)
C15_2 C16_2 H16_2 120.7
C17_2 C16_2 H16_2 120.7
C12_2 C17_2 C16_2 119.7(16)
C12_2 C17_2 H17_2 120.1
C16_2 C17_2 H17_2 120.1
O19_2 C18_2 N10_2 110.7(14)
O19_2 C18_2 C22_2 106.9(13)
N10_2 C18_2 C22_2 113.6(14)
O19_2 C18_2 H18_2 108.5
N10_2 C18_2 H18_2 108.5
C22_2 C18_2 H18_2 108.5
C18_2 O19_2 C20_2 112.0(13)
O19_2 C20_2 C28_2 109.1(15)
O19_2 C20_2 C21_2 105.4(13)
C28_2 C20_2 C21_2 115.1(16)
O19_2 C20_2 H20_2 109.0
C28_2 C20_2 H20_2 109.0
C21_2 C20_2 H20_2 109.0
O25_2 C21_2 C22_2 105.0(15)
O25_2 C21_2 C20_2 110.2(17)
C22_2 C21_2 C20_2 106.7(14)
O25_2 C21_2 H21_2 111.5
C22_2 C21_2 H21_2 111.5
C20_2 C21_2 H21_2 111.5
O23_2 C22_2 C21_2 106.1(13)
O23_2 C22_2 C18_2 110.5(15)
C21_2 C22_2 C18_2 104.7(14)
O23_2 C22_2 H22_2 111.7
C21_2 C22_2 H22_2 111.7
C18_2 C22_2 H22_2 111.7
C22_2 O23_2 C24_2 110.3(15)
O25_2 C24_2 O23_2 108.3(16)
O25_2 C24_2 C26_2 108(2)
O23_2 C24_2 C26_2 111(2)
O25_2 C24_2 C27_2 111(3)
O23_2 C24_2 C27_2 111(2)
C26_2 C24_2 C27_2 108(2)
C24_2 O25_2 C21_2 109.8(15)
C24_2 C26_2 H26A_2 109.5
C24_2 C26_2 H26B_2 109.5
H26A_2 C26_2 H26B_2 109.5
C24_2 C26_2 H26C_2 109.5
H26A_2 C26_2 H26C_2 109.5
H26B_2 C26_2 H26C_2 109.5
C24_2 C27_2 H27A_2 109.5
C24_2 C27_2 H27B_2 109.5
H27A_2 C27_2 H27B_2 109.5
C24_2 C27_2 H27C_2 109.5
H27A_2 C27_2 H27C_2 109.5
H27B_2 C27_2 H27C_2 109.5
O29_2 C28_2 C20_2 110.1(17)
O29_2 C28_2 H28A_2 109.6
C20_2 C28_2 H28A_2 109.6
O29_2 C28_2 H28B_2 109.6
C20_2 C28_2 H28B_2 109.6
H28A_2 C28_2 H28B_2 108.1
C14_2 C30_2 C30_5 110.2(16)
C14_2 C30_2 H30A_2 109.6
C30_5 C30_2 H30A_2 109.6
C14_2 C30_2 H30B_2 109.6
C30_5 C30_2 H30B_2 109.6
H30A_2 C30_2 H30B_2 108.1
C2_3 O1_3 K1 127.4(12)
O1_3 C2_3 N3_3 120.0(15)
O1_3 C2_3 C7_3 127.4(15)
N3_3 C2_3 C7_3 112.4(14)
C4_3 N3_3 C2_3 123.1(14)
C4_3 N3_3 H3_3 118.5
C2_3 N3_3 H3_3 118.5
N5_3 C4_3 N11_3 118.1(15)
N5_3 C4_3 N3_3 125.4(15)
N11_3 C4_3 N3_3 116.5(15)
C4_3 N5_3 C6_3 111.8(14)
N5_3 C6_3 N10_3 126.3(14)
N5_3 C6_3 C7_3 127.9(15)
N10_3 C6_3 C7_3 105.7(13)
C6_3 C7_3 N8_3 110.7(13)
C6_3 C7_3 C2_3 119.3(14)
N8_3 C7_3 C2_3 130.0(14)
C9_3 N8_3 C7_3 105.4(13)
N8_3 C9_3 N10_3 111.1(13)
N8_3 C9_3 C12_3 120.8(14)
N10_3 C9_3 C12_3 128.1(14)
C6_3 N10_3 C9_3 107.1(12)
C6_3 N10_3 C18_3 129.0(14)
C9_3 N10_3 C18_3 123.9(13)
C4_3 N11_3 H11A_3 120.0
C4_3 N11_3 H11B_3 120.0
H11A_3 N11_3 H11B_3 120.0
C13_3 C12_3 C17_3 119.7(15)
C13_3 C12_3 C9_3 118.9(15)
C17_3 C12_3 C9_3 121.3(16)
C12_3 C13_3 C14_3 122.7(16)
C12_3 C13_3 H13_3 118.6
C14_3 C13_3 H13_3 118.6
C15_3 C14_3 C13_3 117.4(17)
C15_3 C14_3 C30_3 121.9(18)
C13_3 C14_3 C30_3 120.7(17)
C14_3 C15_3 C16_3 122.7(18)
C14_3 C15_3 H15_3 118.7
C16_3 C15_3 H15_3 118.7
C15_3 C16_3 C17_3 118.3(18)
C15_3 C16_3 H16_3 120.9
C17_3 C16_3 H16_3 120.9
C12_3 C17_3 C16_3 119.0(17)
C12_3 C17_3 H17_3 120.5
C16_3 C17_3 H17_3 120.5
O19_3 C18_3 N10_3 109.7(14)
O19_3 C18_3 C22_3 108.1(13)
N10_3 C18_3 C22_3 113.0(13)
O19_3 C18_3 H18_3 108.7
N10_3 C18_3 H18_3 108.7
C22_3 C18_3 H18_3 108.7
C18_3 O19_3 C20_3 111.4(13)
O19_3 C20_3 C28_3 107.7(16)
O19_3 C20_3 C21_3 104.5(14)
C28_3 C20_3 C21_3 114.8(17)
O19_3 C20_3 H20_3 109.9
C28_3 C20_3 H20_3 109.9
C21_3 C20_3 H20_3 109.9
O25_3 C21_3 C22_3 102.3(15)
O25_3 C21_3 C20_3 107.2(17)
C22_3 C21_3 C20_3 107.7(14)
O25_3 C21_3 H21_3 113.0
C22_3 C21_3 H21_3 113.0
C20_3 C21_3 H21_3 113.0
O23_3 C22_3 C21_3 105.9(13)
O23_3 C22_3 C18_3 110.3(14)
C21_3 C22_3 C18_3 104.2(13)
O23_3 C22_3 H22_3 112.0
C21_3 C22_3 H22_3 112.0
C18_3 C22_3 H22_3 112.0
C24_3 O23_3 C22_3 111.1(15)
O23_3 C24_3 O25_3 107.2(16)
O23_3 C24_3 C27_3 112(2)
O25_3 C24_3 C27_3 106(2)
O23_3 C24_3 C26_3 104(2)
O25_3 C24_3 C26_3 115(3)
C27_3 C24_3 C26_3 113(2)
C24_3 O25_3 C21_3 111.8(15)
C24_3 C26_3 H26A_3 109.5
C24_3 C26_3 H26B_3 109.5
H26A_3 C26_3 H26B_3 109.5
C24_3 C26_3 H26C_3 109.5
H26A_3 C26_3 H26C_3 109.5
H26B_3 C26_3 H26C_3 109.5
C24_3 C27_3 H27A_3 109.5
C24_3 C27_3 H27B_3 109.5
H27A_3 C27_3 H27B_3 109.5
C24_3 C27_3 H27C_3 109.5
H27A_3 C27_3 H27C_3 109.5
H27B_3 C27_3 H27C_3 109.5
O29_3 C28_3 C20_3 109.9(18)
O29_3 C28_3 H28A_3 109.7
C20_3 C28_3 H28A_3 109.7
O29_3 C28_3 H28B_3 109.7
C20_3 C28_3 H28B_3 109.7
H28A_3 C28_3 H28B_3 108.2
C14_3 C30_3 C30_6 111.6(18)
C14_3 C30_3 H30A_3 109.3
C30_6 C30_3 H30A_3 109.3
C14_3 C30_3 H30B_3 109.3
C30_6 C30_3 H30B_3 109.3
H30A_3 C30_3 H30B_3 108.0
C2_4 O1_4 K1 130.0(12)
O1_4 C2_4 C7_4 128.0(16)
O1_4 C2_4 N3_4 119.5(15)
C7_4 C2_4 N3_4 112.5(14)
C4_4 N3_4 C2_4 124.4(15)
C4_4 N3_4 H3_4 117.8
C2_4 N3_4 H3_4 117.8
N5_4 C4_4 N11_4 119.4(16)
N5_4 C4_4 N3_4 123.9(15)
N11_4 C4_4 N3_4 116.5(15)
C4_4 N5_4 C6_4 112.6(14)
N5_4 C6_4 C7_4 128.3(15)
N5_4 C6_4 N10_4 126.7(15)
C7_4 C6_4 N10_4 104.9(13)
N8_4 C7_4 C6_4 111.6(14)
N8_4 C7_4 C2_4 130.3(15)
C6_4 C7_4 C2_4 118.1(15)
C9_4 N8_4 C7_4 105.5(13)
N8_4 C9_4 N10_4 111.8(13)
N8_4 C9_4 C12_4 122.8(15)
N10_4 C9_4 C12_4 125.3(14)
C6_4 N10_4 C9_4 106.1(12)
C6_4 N10_4 C18_4 127.7(14)
C9_4 N10_4 C18_4 126.0(14)
C4_4 N11_4 H11A_4 120.0
C4_4 N11_4 H11B_4 120.0
H11A_4 N11_4 H11B_4 120.0
C13_4 C12_4 C17_4 118.9(15)
C13_4 C12_4 C9_4 117.2(15)
C17_4 C12_4 C9_4 123.9(17)
C12_4 C13_4 C14_4 121.5(16)
C12_4 C13_4 H13_4 119.3
C14_4 C13_4 H13_4 119.3
C15_4 C14_4 C13_4 118.3(16)
C15_4 C14_4 C30_4 124.0(17)
C13_4 C14_4 C30_4 117.7(16)
C16_4 C15_4 C14_4 120.2(17)
C16_4 C15_4 H15_4 119.9
C14_4 C15_4 H15_4 119.9
C17_4 C16_4 C15_4 121.1(18)
C17_4 C16_4 H16_4 119.5
C15_4 C16_4 H16_4 119.5
C16_4 C17_4 C12_4 119.9(18)
C16_4 C17_4 H17_4 120.0
C12_4 C17_4 H17_4 120.0
O19_4 C18_4 N10_4 110.8(15)
O19_4 C18_4 C22_4 106.8(14)
N10_4 C18_4 C22_4 113.1(15)
O19_4 C18_4 H18_4 108.7
N10_4 C18_4 H18_4 108.7
C22_4 C18_4 H18_4 108.7
C18_4 O19_4 C20_4 111.6(14)
O19_4 C20_4 C28_4 110.9(17)
O19_4 C20_4 C21_4 106.6(14)
C28_4 C20_4 C21_4 113.3(16)
O19_4 C20_4 H20_4 108.6
C28_4 C20_4 H20_4 108.6
C21_4 C20_4 H20_4 108.6
O25_4 C21_4 C22_4 104.4(14)
O25_4 C21_4 C20_4 111.4(16)
C22_4 C21_4 C20_4 105.9(15)
O25_4 C21_4 H21_4 111.6
C22_4 C21_4 H21_4 111.6
C20_4 C21_4 H21_4 111.6
O23_4 C22_4 C21_4 106.3(14)
O23_4 C22_4 C18_4 113.2(17)
C21_4 C22_4 C18_4 105.1(15)
O23_4 C22_4 H22_4 110.7
C21_4 C22_4 H22_4 110.7
C18_4 C22_4 H22_4 110.7
C22_4 O23_4 C24_4 111.4(15)
O23_4 C24_4 O25_4 107.2(14)
O23_4 C24_4 C26_4 111(2)
O25_4 C24_4 C26_4 110.4(19)
O23_4 C24_4 C27_4 102.0(17)
O25_4 C24_4 C27_4 111.8(19)
C26_4 C24_4 C27_4 114(2)
C24_4 O25_4 C21_4 109.3(14)
C24_4 C26_4 H26A_4 109.5
C24_4 C26_4 H26B_4 109.5
H26A_4 C26_4 H26B_4 109.5
C24_4 C26_4 H26C_4 109.5
H26A_4 C26_4 H26C_4 109.5
H26B_4 C26_4 H26C_4 109.5
C24_4 C27_4 H27A_4 109.5
C24_4 C27_4 H27B_4 109.5
H27A_4 C27_4 H27B_4 109.5
C24_4 C27_4 H27C_4 109.5
H27A_4 C27_4 H27C_4 109.5
H27B_4 C27_4 H27C_4 109.5
O29_4^a C28_4 C20_4 112(2)
O29_4^b C28_4 C20_4 112(2)
O29_4^a C28_4 H28A_4^a 109.2
C20_4 C28_4 H28A_4^a 109.2
O29_4^a C28_4 H28B_4^a 109.2
C20_4 C28_4 H28B_4^a 109.2
H28A_4^a C28_4 H28B_4^a 107.9
O29_4^b C28_4 H28A_4^b 109.3
C20_4 C28_4 H28A_4^b 109.3
O29_4^b C28_4 H28B_4^b 109.3
C20_4 C28_4 H28B_4^b 109.3
H28A_4^b C28_4 H28B_4^b 107.9
C14_4 C30_4 C30_7 114.1(18)
C14_4 C30_4 H30A_4 108.7
C30_7 C30_4 H30A_4 108.7
C14_4 C30_4 H30B_4 108.7
C30_7 C30_4 H30B_4 108.7
H30A_4 C30_4 H30B_4 107.6
C2_5 O1_5 K1 128.8(12)
O1_5 C2_5 N3_5 121.3(15)
O1_5 C2_5 C7_5 126.4(16)
N3_5 C2_5 C7_5 112.3(15)
C4_5 N3_5 C2_5 124.6(15)
C4_5 N3_5 H3_5 117.7
C2_5 N3_5 H3_5 117.7
N5_5 C4_5 N11_5 117.0(16)
N5_5 C4_5 N3_5 124.1(16)
N11_5 C4_5 N3_5 119.0(16)
C4_5 N5_5 C6_5 111.6(15)
N5_5 C6_5 C7_5 129.1(15)
N5_5 C6_5 N10_5 125.5(15)
C7_5 C6_5 N10_5 105.3(13)
C6_5 C7_5 N8_5 112.4(13)
C6_5 C7_5 C2_5 118.1(15)
N8_5 C7_5 C2_5 129.4(15)
C9_5 N8_5 C7_5 103.8(13)
N8_5 C9_5 N10_5 113.3(14)
N8_5 C9_5 C12_5 123.0(15)
N10_5 C9_5 C12_5 123.6(14)
C6_5 N10_5 C9_5 105.1(12)
C6_5 N10_5 C18_5 128.5(14)
C9_5 N10_5 C18_5 126.3(14)
C4_5 N11_5 H11A_5 120.0
C4_5 N11_5 H11B_5 120.0
H11A_5 N11_5 H11B_5 120.0
C13_5 C12_5 C17_5 118.9(15)
C13_5 C12_5 C9_5 115.5(15)
C17_5 C12_5 C9_5 125.4(16)
C12_5 C13_5 C14_5 121.7(16)
C12_5 C13_5 H13_5 119.2
C14_5 C13_5 H13_5 119.2
C13_5 C14_5 C15_5 117.3(16)
C13_5 C14_5 C30_5 119.3(16)
C15_5 C14_5 C30_5 123.5(16)
C16_5 C15_5 C14_5 121.9(17)
C16_5 C15_5 H15_5 119.1
C14_5 C15_5 H15_5 119.1
C17_5 C16_5 C15_5 118.1(17)
C17_5 C16_5 H16_5 121.0
C15_5 C16_5 H16_5 121.0
C16_5 C17_5 C12_5 122.1(17)
C16_5 C17_5 H17_5 119.0
C12_5 C17_5 H17_5 119.0
O19_5 C18_5 N10_5 112.9(16)
O19_5 C18_5 C22_5 106.2(14)
N10_5 C18_5 C22_5 112.4(15)
O19_5 C18_5 H18_5 108.4
N10_5 C18_5 H18_5 108.4
C22_5 C18_5 H18_5 108.4
C18_5 O19_5 C20_5 113.3(14)
O19_5 C20_5 C28_5 113.5(18)
O19_5 C20_5 C21_5 105.3(14)
C28_5 C20_5 C21_5 113.1(17)
O19_5 C20_5 H20_5 108.2
C28_5 C20_5 H20_5 108.2
C21_5 C20_5 H20_5 108.2
O25_5 C21_5 C22_5 105.2(14)
O25_5 C21_5 C20_5 114.7(17)
C22_5 C21_5 C20_5 106.2(14)
O25_5 C21_5 H21_5 110.1
C22_5 C21_5 H21_5 110.1
C20_5 C21_5 H21_5 110.1
O23_5 C22_5 C21_5 105.7(14)
O23_5 C22_5 C18_5 113.1(16)
C21_5 C22_5 C18_5 105.4(15)
O23_5 C22_5 H22_5 110.8
C21_5 C22_5 H22_5 110.8
C18_5 C22_5 H22_5 110.8
C22_5 O23_5 C24_5 111.3(15)
O23_5 C24_5 O25_5 104.6(14)
O23_5 C24_5 C26_5 108(2)
O25_5 C24_5 C26_5 108.7(19)
O23_5 C24_5 C27_5 105.5(18)
O25_5 C24_5 C27_5 113(2)
C26_5 C24_5 C27_5 116(2)
C21_5 O25_5 C24_5 109.9(14)
C24_5 C26_5 H26A_5 109.5
C24_5 C26_5 H26B_5 109.5
H26A_5 C26_5 H26B_5 109.5
C24_5 C26_5 H26C_5 109.5
H26A_5 C26_5 H26C_5 109.5
H26B_5 C26_5 H26C_5 109.5
C24_5 C27_5 H27A_5 109.5
C24_5 C27_5 H27B_5 109.5
H27A_5 C27_5 H27B_5 109.5
C24_5 C27_5 H27C_5 109.5
H27A_5 C27_5 H27C_5 109.5
H27B_5 C27_5 H27C_5 109.5
O29_5^a C28_5 C20_5 109(2)
O29_5^b C28_5 C20_5 112(2)
O29_5^a C28_5 H28A_5^a 109.9
C20_5 C28_5 H28A_5^a 109.9
O29_5^a C28_5 H28B_5^a 109.9
C20_5 C28_5 H28B_5^a 109.9
H28A_5^a C28_5 H28B_5^a 108.3
O29_5^b C28_5 H28A_5^b 109.2
C20_5 C28_5 H28A_5^b 109.2
O29_5^b C28_5 H28B_5^b 109.2
C20_5 C28_5 H28B_5^b 109.2
H28A_5^b C28_5 H28B_5^b 107.9
C14_5 C30_5 C30_2 110.1(16)
C14_5 C30_5 H30A_5 109.6
C30_2 C30_5 H30A_5 109.6
C14_5 C30_5 H30B_5 109.6
C30_2 C30_5 H30B_5 109.6
H30A_5 C30_5 H30B_5 108.2
C2_6 O1_6 K1 129.7(12)
O1_6 C2_6 N3_6 120.3(15)
O1_6 C2_6 C7_6 126.7(15)
N3_6 C2_6 C7_6 113.0(15)
C4_6 N3_6 C2_6 124.3(14)
C4_6 N3_6 H3_6 117.8
C2_6 N3_6 H3_6 117.8
N5_6 C4_6 N3_6 123.2(15)
N5_6 C4_6 N11_6 119.0(15)
N3_6 C4_6 N11_6 117.8(15)
C6_6 N5_6 C4_6 113.0(14)
N5_6 C6_6 C7_6 127.0(15)
N5_6 C6_6 N10_6 127.1(15)
C7_6 C6_6 N10_6 105.9(13)
C6_6 C7_6 N8_6 110.5(13)
C6_6 C7_6 C2_6 119.2(15)
N8_6 C7_6 C2_6 130.0(15)
C9_6 N8_6 C7_6 104.4(13)
N8_6 C9_6 N10_6 113.4(13)
N8_6 C9_6 C12_6 121.9(15)
N10_6 C9_6 C12_6 124.5(14)
C9_6 N10_6 C6_6 105.7(12)
C9_6 N10_6 C18_6 126.4(13)
C6_6 N10_6 C18_6 127.9(13)
C4_6 N11_6 H11A_6 120.0
C4_6 N11_6 H11B_6 120.0
H11A_6 N11_6 H11B_6 120.0
C13_6 C12_6 C17_6 120.3(15)
C13_6 C12_6 C9_6 116.8(15)
C17_6 C12_6 C9_6 122.6(16)
C12_6 C13_6 C14_6 121.6(15)
C12_6 C13_6 H13_6 119.2
C14_6 C13_6 H13_6 119.2
C15_6 C14_6 C13_6 117.4(16)
C15_6 C14_6 C30_6 122.0(17)
C13_6 C14_6 C30_6 120.6(17)
C14_6 C15_6 C16_6 121.3(17)
C14_6 C15_6 H15_6 119.4
C16_6 C15_6 H15_6 119.4
C17_6 C16_6 C15_6 119.6(18)
C17_6 C16_6 H16_6 120.2
C15_6 C16_6 H16_6 120.2
C16_6 C17_6 C12_6 119.7(17)
C16_6 C17_6 H17_6 120.1
C12_6 C17_6 H17_6 120.1
O19_6 C18_6 N10_6 110.0(14)
O19_6 C18_6 C22_6 106.3(13)
N10_6 C18_6 C22_6 113.4(14)
O19_6 C18_6 H18_6 109.0
N10_6 C18_6 H18_6 109.0
C22_6 C18_6 H18_6 109.0
C18_6 O19_6 C20_6 111.8(13)
O19_6 C20_6 C28_6 109.1(18)
O19_6 C20_6 C21_6 107.0(14)
C28_6 C20_6 C21_6 112.2(18)
O19_6 C20_6 H20_6 109.5
C28_6 C20_6 H20_6 109.5
C21_6 C20_6 H20_6 109.5
O25_6 C21_6 C22_6 105.3(15)
O25_6 C21_6 C20_6 110.0(18)
C22_6 C21_6 C20_6 105.6(14)
O25_6 C21_6 H21_6 111.8
C22_6 C21_6 H21_6 111.8
C20_6 C21_6 H21_6 111.8
O23_6 C22_6 C21_6 103.6(14)
O23_6 C22_6 C18_6 107.7(15)
C21_6 C22_6 C18_6 106.4(14)
O23_6 C22_6 H22_6 112.8
C21_6 C22_6 H22_6 112.8
C18_6 C22_6 H22_6 112.8
C24_6 O23_6 C22_6 110.5(15)
O23_6 C24_6 O25_6 104.8(17)
O23_6 C24_6 C26_6 116(2)
O25_6 C24_6 C26_6 115(3)
O23_6 C24_6 C27_6 110(2)
O25_6 C24_6 C27_6 103(2)
C26_6 C24_6 C27_6 107(2)
C21_6 O25_6 C24_6 111.9(16)
C24_6 C26_6 H26A_6 109.5
C24_6 C26_6 H26B_6 109.5
H26A_6 C26_6 H26B_6 109.5
C24_6 C26_6 H26C_6 109.5
H26A_6 C26_6 H26C_6 109.5
H26B_6 C26_6 H26C_6 109.5
C24_6 C27_6 H27A_6 109.5
C24_6 C27_6 H27B_6 109.5
H27A_6 C27_6 H27B_6 109.5
C24_6 C27_6 H27C_6 109.5
H27A_6 C27_6 H27C_6 109.5
H27B_6 C27_6 H27C_6 109.5
O29_6 C28_6 C20_6 108(2)
O29_6 C28_6 H28A_6 110.0
C20_6 C28_6 H28A_6 110.0
O29_6 C28_6 H28B_6 110.0
C20_6 C28_6 H28B_6 110.0
H28A_6 C28_6 H28B_6 108.4
C14_6 C30_6 C30_3 113.2(18)
C14_6 C30_6 H30A_6 108.9
C30_3 C30_6 H30A_6 108.9
C14_6 C30_6 H30B_6 108.9
C30_3 C30_6 H30B_6 108.9
H30A_6 C30_6 H30B_6 107.7
C2_7 O1_7 K1 132.2(11)
O1_7 C2_7 N3_7 119.9(15)
O1_7 C2_7 C7_7 126.0(16)
N3_7 C2_7 C7_7 113.8(15)
C4_7 N3_7 C2_7 123.8(15)
C4_7 N3_7 H3_7 118.1
C2_7 N3_7 H3_7 118.1
N5_7 C4_7 N11_7 117.0(15)
N5_7 C4_7 N3_7 124.1(15)
N11_7 C4_7 N3_7 118.9(15)
C4_7 N5_7 C6_7 111.1(14)
N5_7 C6_7 C7_7 128.4(15)
N5_7 C6_7 N10_7 124.8(15)
C7_7 C6_7 N10_7 106.7(13)
C2_7 C7_7 C6_7 118.6(15)
C2_7 C7_7 N8_7 130.9(15)
C6_7 C7_7 N8_7 110.5(13)
C9_7 N8_7 C7_7 104.2(13)
N8_7 C9_7 N10_7 112.9(13)
N8_7 C9_7 C12_7 120.0(15)
N10_7 C9_7 C12_7 127.0(14)
C6_7 N10_7 C9_7 105.5(12)
C6_7 N10_7 C18_7 129.3(14)
C9_7 N10_7 C18_7 125.2(14)
C4_7 N11_7 H11A_7 120.0
C4_7 N11_7 H11B_7 120.0
H11A_7 N11_7 H11B_7 120.0
C17_7 C12_7 C13_7 121.8(15)
C17_7 C12_7 C9_7 122.8(16)
C13_7 C12_7 C9_7 115.3(15)
C12_7 C13_7 C14_7 120.6(15)
C12_7 C13_7 H13_7 119.7
C14_7 C13_7 H13_7 119.7
C15_7 C14_7 C13_7 119.2(16)
C15_7 C14_7 C30_7 123.5(17)
C13_7 C14_7 C30_7 117.3(16)
C14_7 C15_7 C16_7 120.2(17)
C14_7 C15_7 H15_7 119.9
C16_7 C15_7 H15_7 119.9
C17_7 C16_7 C15_7 119.8(17)
C17_7 C16_7 H16_7 120.1
C15_7 C16_7 H16_7 120.1
C12_7 C17_7 C16_7 118.4(17)
C12_7 C17_7 H17_7 120.8
C16_7 C17_7 H17_7 120.8
O19_7 C18_7 N10_7 110.6(14)
O19_7 C18_7 C22_7 106.9(13)
N10_7 C18_7 C22_7 115.2(14)
O19_7 C18_7 H18_7 108.0
N10_7 C18_7 H18_7 108.0
C22_7 C18_7 H18_7 108.0
C18_7 O19_7 C20_7 110.8(14)
O19_7 C20_7 C28_7 106.5(18)
O19_7 C20_7 C21_7 107.8(14)
C28_7 C20_7 C21_7 115.3(18)
O19_7 C20_7 H20_7 109.0
C28_7 C20_7 H20_7 109.0
C21_7 C20_7 H20_7 109.0
O25_7 C21_7 C22_7 104.4(15)
O25_7 C21_7 C20_7 111.3(17)
C22_7 C21_7 C20_7 105.7(14)
O25_7 C21_7 H21_7 111.7
C22_7 C21_7 H21_7 111.7
C20_7 C21_7 H21_7 111.7
O23_7 C22_7 C21_7 104.4(15)
O23_7 C22_7 C18_7 107.5(15)
C21_7 C22_7 C18_7 104.9(14)
O23_7 C22_7 H22_7 113.1
C21_7 C22_7 H22_7 113.1
C18_7 C22_7 H22_7 113.1
C24_7 O23_7 C22_7 108.4(15)
O23_7 C24_7 O25_7 103.5(17)
O23_7 C24_7 C27_7 113(2)
O25_7 C24_7 C27_7 105(2)
O23_7 C24_7 C26_7 110(2)
O25_7 C24_7 C26_7 114(3)
C27_7 C24_7 C26_7 112(2)
C21_7 O25_7 C24_7 109.1(16)
C24_7 C26_7 H26A_7 109.5
C24_7 C26_7 H26B_7 109.5
H26A_7 C26_7 H26B_7 109.5
C24_7 C26_7 H26C_7 109.5
H26A_7 C26_7 H26C_7 109.5
H26B_7 C26_7 H26C_7 109.5
C24_7 C27_7 H27A_7 109.5
C24_7 C27_7 H27B_7 109.5
H27A_7 C27_7 H27B_7 109.5
C24_7 C27_7 H27C_7 109.5
H27A_7 C27_7 H27C_7 109.5
H27B_7 C27_7 H27C_7 109.5
O29_7 C28_7 C20_7 106(2)
O29_7 C28_7 H28A_7 110.6
C20_7 C28_7 H28A_7 110.6
O29_7 C28_7 H28B_7 110.6
C20_7 C28_7 H28B_7 110.6
H28A_7 C28_7 H28B_7 108.8
C14_7 C30_7 C30_4 110.9(17)
C14_7 C30_7 H30A_7 109.5
C30_4 C30_7 H30A_7 109.5
C14_7 C30_7 H30B_7 109.5
C30_4 C30_7 H30B_7 109.5
H30A_7 C30_7 H30B_7 108.1
C2_8 O1_8 K1 131.9(12)
O1_8 C2_8 N3_8 122.0(16)
O1_8 C2_8 C7_8 125.7(16)
N3_8 C2_8 C7_8 112.3(15)
C4_8 N3_8 C2_8 124.8(15)
C4_8 N3_8 H3_8 117.6
C2_8 N3_8 H3_8 117.6
N11_8 C4_8 N3_8 117.0(16)
N11_8 C4_8 N5_8 119.0(16)
N3_8 C4_8 N5_8 123.8(16)
C6_8 N5_8 C4_8 111.3(15)
N5_8 C6_8 C7_8 128.9(15)
N5_8 C6_8 N10_8 125.6(15)
C7_8 C6_8 N10_8 105.5(14)
C6_8 C7_8 N8_8 111.1(14)
C6_8 C7_8 C2_8 118.6(15)
N8_8 C7_8 C2_8 130.3(15)
C9_8 N8_8 C7_8 105.6(14)
N8_8 C9_8 N10_8 111.6(14)
N8_8 C9_8 C12_8 123.3(15)
N10_8 C9_8 C12_8 125.0(15)
C9_8 N10_8 C6_8 106.0(12)
C9_8 N10_8 C18_8 124.8(14)
C6_8 N10_8 C18_8 129.1(15)
C4_8 N11_8 H11A_8 120.0
C4_8 N11_8 H11B_8 120.0
H11A_8 N11_8 H11B_8 120.0
C17_8 C12_8 C13_8 120.7(16)
C17_8 C12_8 C9_8 124.5(18)
C13_8 C12_8 C9_8 114.7(16)
C12_8 C13_8 C14_8 120.4(16)
C12_8 C13_8 H13_8 119.8
C14_8 C13_8 H13_8 119.8
C15_8 C14_8 C13_8 118.5(17)
C15_8 C14_8 C30_8 122.3(17)
C13_8 C14_8 C30_8 119.1(17)
C16_8 C15_8 C14_8 119.5(18)
C16_8 C15_8 H15_8 120.3
C14_8 C15_8 H15_8 120.3
C15_8 C16_8 C17_8 123.6(19)
C15_8 C16_8 H16_8 118.2
C17_8 C16_8 H16_8 118.2
C12_8 C17_8 C16_8 117.3(18)
C12_8 C17_8 H17_8 121.3
C16_8 C17_8 H17_8 121.3
O19_8 C18_8 N10_8 109.9(15)
O19_8 C18_8 C22_8 106.6(15)
N10_8 C18_8 C22_8 113.4(15)
O19_8 C18_8 H18_8 108.9
N10_8 C18_8 H18_8 108.9
C22_8 C18_8 H18_8 108.9
C18_8 O19_8 C20_8 112.4(16)
O19_8 C20_8 C28_8 108(2)
O19_8 C20_8 C21_8 107.0(16)
C28_8 C20_8 C21_8 116.3(19)
O19_8 C20_8 H20_8 108.4
C28_8 C20_8 H20_8 108.4
C21_8 C20_8 H20_8 108.4
O25_8 C21_8 C20_8 109.5(19)
O25_8 C21_8 C22_8 106.3(14)
C20_8 C21_8 C22_8 105.1(16)
O25_8 C21_8 H21_8 111.9
C20_8 C21_8 H21_8 111.9
C22_8 C21_8 H21_8 111.9
O23_8 C22_8 C18_8 107.7(15)
O23_8 C22_8 C21_8 102.3(13)
C18_8 C22_8 C21_8 105.5(15)
O23_8 C22_8 H22_8 113.5
C18_8 C22_8 H22_8 113.5
C21_8 C22_8 H22_8 113.5
C24_8 O23_8 C22_8 107.2(13)
O25_8 C24_8 O23_8 105.7(15)
O25_8 C24_8 C26_8 108(2)
O23_8 C24_8 C26_8 111.6(18)
O25_8 C24_8 C27_8 109.0(19)
O23_8 C24_8 C27_8 107.1(19)
C26_8 C24_8 C27_8 115(2)
C24_8 O25_8 C21_8 107.3(15)
C24_8 C26_8 H26A_8 109.5
C24_8 C26_8 H26B_8 109.5
H26A_8 C26_8 H26B_8 109.5
C24_8 C26_8 H26C_8 109.5
H26A_8 C26_8 H26C_8 109.5
H26B_8 C26_8 H26C_8 109.5
C24_8 C27_8 H27A_8 109.5
C24_8 C27_8 H27B_8 109.5
H27A_8 C27_8 H27B_8 109.5
C24_8 C27_8 H27C_8 109.5
H27A_8 C27_8 H27C_8 109.5
H27B_8 C27_8 H27C_8 109.5
O29_8^a C28_8 C20_8 107(3)
O29_8^b C28_8 C20_8 110(2)
O29_8^a C28_8 H28A_8^a 110.2
C20_8 C28_8 H28A_8^a 110.2
O29_8^a C28_8 H28B_8^a 110.2
C20_8 C28_8 H28B_8^a 110.2
H28A_8^a C28_8 H28B_8^a 108.5
O29_8^b C28_8 H28A_8^b 109.7
C20_8 C28_8 H28A_8^b 109.7
O29_8^b C28_8 H28B_8^b 109.7
C20_8 C28_8 H28B_8^b 109.7
H28A_8^b C28_8 H28B_8^b 108.2
C14_8 C30_8 C30_1 112.7(17)
C14_8 C30_8 H30A_8 109.0
C30_1 C30_8 H30A_8 109.0
C14_8 C30_8 H30B_8 109.0
C30_1 C30_8 H30B_8 109.0
H30A_8 C30_8 H30B_8 107.8
O_13 S_13 C1_13 109(3)
O_13 S_13 C2_13 103(2)
C1_13 S_13 C2_13 104(3)
O_15 S_15 C2_15 111(2)
O_15 S_15 C1_15 103(3)
C2_15 S_15 C1_15 96(3)
O_17 S_17 C1_17 102(3)
O_17 S_17 C2_17 101(3)
C1_17 S_17 C2_17 94(3)
O_21^b S_21 C2_21^b 106(4)
O_21^c S_21 C1_21^c 104(4)
O_21^c S_21 C2_21^c 102(4)
C1_21^c S_21 C2_21^c 98(3)
O_21^b S_21 C1_21^b 103(4)
C2_21^b S_21 C1_21^b 97(3)
O_22^a S_22^a C2_22^a 106(3)
O_22^a S_22^a C1_22^a 101(3)
C2_22^a S_22^a C1_22^a 99(3)
O_23^b S_23^b C2_23^b 109(3)
O_23^b S_23^b C1_23^b 108(3)
C2_23^b S_23^b C1_23^b 97(2)
O_24^b S_24^b C2_24^b 101(3)
O_24^b S_24^b C1_24^b 104(3)
C2_24^b S_24^b C1_24^b 106(3)
O_25^a S_25^a C2_25^a 105(3)
O_25^a S_25^a C1_25^a 102(3)
C2_25^a S_25^a C1_25^a 112(3)

loop_
_geom_bond_atom_site_label_1
_geom_bond_atom_site_label_2
_geom_bond_distance
K1 O1_4 2.725(14)
K1 O1_6 2.735(14)
K1 O1_3 2.743(13)
K1 O1_1 2.745(14)
K1 O1_5 2.748(13)
K1 O1_8 2.760(14)
K1 O1_7 2.773(14)
K1 O1_2 2.775(13)
O1_1 C2_1 1.253(17)
C2_1 N3_1 1.405(18)
C2_1 C7_1 1.422(18)
N3_1 C4_1 1.350(18)
N3_1 H3_1 0.8800
C4_1 N5_1 1.336(18)
C4_1 N11_1 1.344(18)
N5_1 C6_1 1.342(17)
C6_1 N10_1 1.358(17)
C6_1 C7_1 1.377(18)
C7_1 N8_1 1.387(17)
N8_1 C9_1 1.328(18)
C9_1 N10_1 1.420(18)
C9_1 C12_1 1.476(18)
N10_1 C18_1 1.454(17)
N11_1 H11A_1 0.8800
N11_1 H11B_1 0.8800
C12_1 C13_1 1.333(19)
C12_1 C17_1 1.37(2)
C13_1 C14_1 1.392(19)
C13_1 H13_1 0.9500
C14_1 C15_1 1.41(2)
C14_1 C30_1 1.49(2)
C15_1 C16_1 1.37(2)
C15_1 H15_1 0.9500
C16_1 C17_1 1.37(2)
C16_1 H16_1 0.9500
C17_1 H17_1 0.9500
C18_1 O19_1 1.426(18)
C18_1 C22_1 1.516(19)
C18_1 H18_1 1.0000
O19_1 C20_1 1.432(19)
C20_1 C28_1 1.51(2)
C20_1 C21_1 1.55(2)
C20_1 H20_1 1.0000
C21_1 O25_1 1.409(18)
C21_1 C22_1 1.53(2)
C21_1 H21_1 1.0000
C22_1 O23_1 1.401(17)
C22_1 H22_1 1.0000
O23_1 C24_1 1.409(19)
C24_1 O25_1 1.399(19)
C24_1 C26_1 1.52(2)
C24_1 C27_1 1.52(2)
C26_1 H26A_1 0.9800
C26_1 H26B_1 0.9800
C26_1 H26C_1 0.9800
C27_1 H27A_1 0.9800
C27_1 H27B_1 0.9800
C27_1 H27C_1 0.9800
C28_1 O29_1^a 1.46(2)
C28_1 O29_1^b 1.48(3)
C28_1 H28A_1^a 0.9900
C28_1 H28B_1^a 0.9900
C28_1 H28A_1^b 0.9900
C28_1 H28B_1^b 0.9900
C30_1 C30_8 1.55(2)
C30_1 H30A_1 0.9900
C30_1 H30B_1 0.9900
O1_2 C2_2 1.260(16)
C2_2 N3_2 1.364(17)
C2_2 C7_2 1.402(18)
N3_2 C4_2 1.345(17)
N3_2 H3_2 0.8800
C4_2 N5_2 1.322(17)
C4_2 N11_2 1.339(17)
N5_2 C6_2 1.354(17)
C6_2 C7_2 1.356(18)
C6_2 N10_2 1.409(17)
C7_2 N8_2 1.391(17)
N8_2 C9_2 1.302(17)
C9_2 N10_2 1.392(17)
C9_2 C12_2 1.495(18)
N10_2 C18_2 1.462(17)
N11_2 H11A_2 0.8800
N11_2 H11B_2 0.8800
C12_2 C13_2 1.361(18)
C12_2 C17_2 1.378(19)
C13_2 C14_2 1.387(19)
C13_2 H13_2 0.9500
C14_2 C15_2 1.369(19)
C14_2 C30_2 1.504(19)
C15_2 C16_2 1.37(2)
C15_2 H15_2 0.9500
C16_2 C17_2 1.39(2)
C16_2 H16_2 0.9500
C17_2 H17_2 0.9500
C18_2 O19_2 1.411(17)
C18_2 C22_2 1.556(19)
C18_2 H18_2 1.0000
O19_2 C20_2 1.443(18)
C20_2 C28_2 1.51(2)
C20_2 C21_2 1.54(2)
C20_2 H20_2 1.0000
C21_2 O25_2 1.428(19)
C21_2 C22_2 1.53(2)
C21_2 H21_2 1.0000
C22_2 O23_2 1.400(18)
C22_2 H22_2 1.0000
O23_2 C24_2 1.41(2)
C24_2 O25_2 1.41(2)
C24_2 C26_2 1.47(2)
C24_2 C27_2 1.51(2)
C26_2 H26A_2 0.9800
C26_2 H26B_2 0.9800
C26_2 H26C_2 0.9800
C27_2 H27A_2 0.9800
C27_2 H27B_2 0.9800
C27_2 H27C_2 0.9800
C28_2 O29_2 1.421(19)
C28_2 H28A_2 0.9900
C28_2 H28B_2 0.9900
C30_2 C30_5 1.58(2)
C30_2 H30A_2 0.9900
C30_2 H30B_2 0.9900
O1_3 C2_3 1.242(16)
C2_3 N3_3 1.396(17)
C2_3 C7_3 1.414(18)
N3_3 C4_3 1.366(17)
N3_3 H3_3 0.8800
C4_3 N5_3 1.328(17)
C4_3 N11_3 1.352(18)
N5_3 C6_3 1.341(17)
C6_3 N10_3 1.374(17)
C6_3 C7_3 1.378(18)
C7_3 N8_3 1.388(17)
N8_3 C9_3 1.322(17)
C9_3 N10_3 1.394(17)
C9_3 C12_3 1.491(18)
N10_3 C18_3 1.477(17)
N11_3 H11A_3 0.8800
N11_3 H11B_3 0.8800
C12_3 C13_3 1.348(18)
C12_3 C17_3 1.381(19)
C13_3 C14_3 1.378(19)
C13_3 H13_3 0.9500
C14_3 C15_3 1.35(2)
C14_3 C30_3 1.51(2)
C15_3 C16_3 1.38(2)
C15_3 H15_3 0.9500
C16_3 C17_3 1.41(2)
C16_3 H16_3 0.9500
C17_3 H17_3 0.9500
C18_3 O19_3 1.432(17)
C18_3 C22_3 1.537(19)
C18_3 H18_3 1.0000
O19_3 C20_3 1.456(18)
C20_3 C28_3 1.50(2)
C20_3 C21_3 1.54(2)
C20_3 H20_3 1.0000
C21_3 O25_3 1.43(2)
C21_3 C22_3 1.535(19)
C21_3 H21_3 1.0000
C22_3 O23_3 1.406(17)
C22_3 H22_3 1.0000
O23_3 C24_3 1.39(2)
C24_3 O25_3 1.39(2)
C24_3 C27_3 1.49(2)
C24_3 C26_3 1.53(2)
C26_3 H26A_3 0.9800
C26_3 H26B_3 0.9800
C26_3 H26C_3 0.9800
C27_3 H27A_3 0.9800
C27_3 H27B_3 0.9800
C27_3 H27C_3 0.9800
C28_3 O29_3 1.41(2)
C28_3 H28A_3 0.9900
C28_3 H28B_3 0.9900
C30_3 C30_6 1.57(2)
C30_3 H30A_3 0.9900
C30_3 H30B_3 0.9900
O1_4 C2_4 1.271(16)
C2_4 C7_4 1.394(18)
C2_4 N3_4 1.400(18)
N3_4 C4_4 1.360(18)
N3_4 H3_4 0.8800
C4_4 N5_4 1.308(18)
C4_4 N11_4 1.338(18)
N5_4 C6_4 1.342(17)
C6_4 C7_4 1.389(18)
C6_4 N10_4 1.395(17)
C7_4 N8_4 1.370(17)
N8_4 C9_4 1.320(17)
C9_4 N10_4 1.402(17)
C9_4 C12_4 1.475(18)
N10_4 C18_4 1.442(17)
N11_4 H11A_4 0.8800
N11_4 H11B_4 0.8800
C12_4 C13_4 1.358(19)
C12_4 C17_4 1.42(2)
C13_4 C14_4 1.416(19)
C13_4 H13_4 0.9500
C14_4 C15_4 1.39(2)
C14_4 C30_4 1.51(2)
C15_4 C16_4 1.38(2)
C15_4 H15_4 0.9500
C16_4 C17_4 1.36(2)
C16_4 H16_4 0.9500
C17_4 H17_4 0.9500
C18_4 O19_4 1.404(18)
C18_4 C22_4 1.55(2)
C18_4 H18_4 1.0000
O19_4 C20_4 1.440(19)
C20_4 C28_4 1.52(2)
C20_4 C21_4 1.53(2)
C20_4 H20_4 1.0000
C21_4 O25_4 1.435(18)
C21_4 C22_4 1.53(2)
C21_4 H21_4 1.0000
C22_4 O23_4 1.373(18)
C22_4 H22_4 1.0000
O23_4 C24_4 1.406(19)
C24_4 O25_4 1.42(2)
C24_4 C26_4 1.49(2)
C24_4 C27_4 1.54(2)
C26_4 H26A_4 0.9800
C26_4 H26B_4 0.9800
C26_4 H26C_4 0.9800
C27_4 H27A_4 0.9800
C27_4 H27B_4 0.9800
C27_4 H27C_4 0.9800
C28_4 O29_4^a 1.39(2)
C28_4 O29_4^b 1.44(2)
C28_4 H28A_4^a 0.9900
C28_4 H28B_4^a 0.9900
C28_4 H28A_4^b 0.9900
C28_4 H28B_4^b 0.9900
C30_4 C30_7 1.55(2)
C30_4 H30A_4 0.9900
C30_4 H30B_4 0.9900
O1_5 C2_5 1.258(16)
C2_5 N3_5 1.386(18)
C2_5 C7_5 1.413(18)
N3_5 C4_5 1.362(18)
N3_5 H3_5 0.8800
C4_5 N5_5 1.323(18)
C4_5 N11_5 1.360(18)
N5_5 C6_5 1.349(17)
C6_5 C7_5 1.367(18)
C6_5 N10_5 1.391(17)
C7_5 N8_5 1.396(18)
N8_5 C9_5 1.300(17)
C9_5 N10_5 1.415(17)
C9_5 C12_5 1.479(18)
N10_5 C18_5 1.441(17)
N11_5 H11A_5 0.8800
N11_5 H11B_5 0.8800
C12_5 C13_5 1.372(19)
C12_5 C17_5 1.389(19)
C13_5 C14_5 1.401(19)
C13_5 H13_5 0.9500
C14_5 C15_5 1.402(19)
C14_5 C30_5 1.52(2)
C15_5 C16_5 1.39(2)
C15_5 H15_5 0.9500
C16_5 C17_5 1.370(19)
C16_5 H16_5 0.9500
C17_5 H17_5 0.9500
C18_5 O19_5 1.401(18)
C18_5 C22_5 1.56(2)
C18_5 H18_5 1.0000
O19_5 C20_5 1.440(19)
C20_5 C28_5 1.50(2)
C20_5 C21_5 1.55(2)
C20_5 H20_5 1.0000
C21_5 O25_5 1.427(18)
C21_5 C22_5 1.53(2)
C21_5 H21_5 1.0000
C22_5 O23_5 1.404(18)
C22_5 H22_5 1.0000
O23_5 C24_5 1.44(2)
C24_5 O25_5 1.45(2)
C24_5 C26_5 1.51(2)
C24_5 C27_5 1.52(2)
C26_5 H26A_5 0.9800
C26_5 H26B_5 0.9800
C26_5 H26C_5 0.9800
C27_5 H27A_5 0.9800
C27_5 H27B_5 0.9800
C27_5 H27C_5 0.9800
C28_5 O29_5^a 1.41(3)
C28_5 O29_5^b 1.44(2)
C28_5 H28A_5^a 0.9900
C28_5 H28B_5^a 0.9900
C28_5 H28A_5^b 0.9900
C28_5 H28B_5^b 0.9900
C30_5 H30A_5 0.9900
C30_5 H30B_5 0.9900
O1_6 C2_6 1.269(16)
C2_6 N3_6 1.368(17)
C2_6 C7_6 1.402(18)
N3_6 C4_6 1.356(17)
N3_6 H3_6 0.8800
C4_6 N5_6 1.350(18)
C4_6 N11_6 1.358(18)
N5_6 C6_6 1.325(17)
C6_6 C7_6 1.379(18)
C6_6 N10_6 1.394(17)
C7_6 N8_6 1.402(17)
N8_6 C9_6 1.314(17)
C9_6 N10_6 1.381(17)
C9_6 C12_6 1.488(18)
N10_6 C18_6 1.462(17)
N11_6 H11A_6 0.8800
N11_6 H11B_6 0.8800
C12_6 C13_6 1.366(18)
C12_6 C17_6 1.385(19)
C13_6 C14_6 1.391(19)
C13_6 H13_6 0.9500
C14_6 C15_6 1.38(2)
C14_6 C30_6 1.50(2)
C15_6 C16_6 1.40(2)
C15_6 H15_6 0.9500
C16_6 C17_6 1.36(2)
C16_6 H16_6 0.9500
C17_6 H17_6 0.9500
C18_6 O19_6 1.415(17)
C18_6 C22_6 1.539(19)
C18_6 H18_6 1.0000
O19_6 C20_6 1.455(19)
C20_6 C28_6 1.51(2)
C20_6 C21_6 1.53(2)
C20_6 H20_6 1.0000
C21_6 O25_6 1.400(19)
C21_6 C22_6 1.52(2)
C21_6 H21_6 1.0000
C22_6 O23_6 1.429(18)
C22_6 H22_6 1.0000
O23_6 C24_6 1.42(2)
C24_6 O25_6 1.42(2)
C24_6 C26_6 1.49(2)
C24_6 C27_6 1.56(2)
C26_6 H26A_6 0.9800
C26_6 H26B_6 0.9800
C26_6 H26C_6 0.9800
C27_6 H27A_6 0.9800
C27_6 H27B_6 0.9800
C27_6 H27C_6 0.9800
C28_6 O29_6 1.44(2)
C28_6 H28A_6 0.9900
C28_6 H28B_6 0.9900
C30_6 H30A_6 0.9900
C30_6 H30B_6 0.9900
O1_7 C2_7 1.250(16)
C2_7 N3_7 1.375(18)
C2_7 C7_7 1.375(18)
N3_7 C4_7 1.371(18)
N3_7 H3_7 0.8800
C4_7 N5_7 1.337(18)
C4_7 N11_7 1.353(18)
N5_7 C6_7 1.349(17)
C6_7 C7_7 1.384(18)
C6_7 N10_7 1.390(17)
C7_7 N8_7 1.411(17)
N8_7 C9_7 1.331(17)
C9_7 N10_7 1.403(17)
C9_7 C12_7 1.483(18)
N10_7 C18_7 1.440(17)
N11_7 H11A_7 0.8800
N11_7 H11B_7 0.8800
C12_7 C17_7 1.371(19)
C12_7 C13_7 1.375(19)
C13_7 C14_7 1.391(19)
C13_7 H13_7 0.9500
C14_7 C15_7 1.38(2)
C14_7 C30_7 1.503(19)
C15_7 C16_7 1.41(2)
C15_7 H15_7 0.9500
C16_7 C17_7 1.41(2)
C16_7 H16_7 0.9500
C17_7 H17_7 0.9500
C18_7 O19_7 1.407(18)
C18_7 C22_7 1.556(19)
C18_7 H18_7 1.0000
O19_7 C20_7 1.437(19)
C20_7 C28_7 1.52(2)
C20_7 C21_7 1.53(2)
C20_7 H20_7 1.0000
C21_7 O25_7 1.43(2)
C21_7 C22_7 1.52(2)
C21_7 H21_7 1.0000
C22_7 O23_7 1.422(18)
C22_7 H22_7 1.0000
O23_7 C24_7 1.41(2)
C24_7 O25_7 1.45(2)
C24_7 C27_7 1.51(2)
C24_7 C26_7 1.52(2)
C26_7 H26A_7 0.9800
C26_7 H26B_7 0.9800
C26_7 H26C_7 0.9800
C27_7 H27A_7 0.9800
C27_7 H27B_7 0.9800
C27_7 H27C_7 0.9800
C28_7 O29_7 1.42(2)
C28_7 H28A_7 0.9900
C28_7 H28B_7 0.9900
C30_7 H30A_7 0.9900
C30_7 H30B_7 0.9900
O1_8 C2_8 1.238(16)
C2_8 N3_8 1.388(18)
C2_8 C7_8 1.392(18)
N3_8 C4_8 1.341(18)
N3_8 H3_8 0.8800
C4_8 N11_8 1.329(18)
C4_8 N5_8 1.343(18)
N5_8 C6_8 1.332(17)
C6_8 C7_8 1.373(19)
C6_8 N10_8 1.403(17)
C7_8 N8_8 1.387(18)
N8_8 C9_8 1.319(17)
C9_8 N10_8 1.401(18)
C9_8 C12_8 1.466(18)
N10_8 C18_8 1.462(18)
N11_8 H11A_8 0.8800
N11_8 H11B_8 0.8800
C12_8 C17_8 1.380(19)
C12_8 C13_8 1.41(2)
C13_8 C14_8 1.423(19)
C13_8 H13_8 0.9500
C14_8 C15_8 1.38(2)
C14_8 C30_8 1.53(2)
C15_8 C16_8 1.38(2)
C15_8 H15_8 0.9500
C16_8 C17_8 1.40(2)
C16_8 H16_8 0.9500
C17_8 H17_8 0.9500
C18_8 O19_8 1.387(18)
C18_8 C22_8 1.53(2)
C18_8 H18_8 1.0000
O19_8 C20_8 1.43(2)
C20_8 C28_8 1.51(2)
C20_8 C21_8 1.52(2)
C20_8 H20_8 1.0000
C21_8 O25_8 1.414(19)
C21_8 C22_8 1.53(2)
C21_8 H21_8 1.0000
C22_8 O23_8 1.428(18)
C22_8 H22_8 1.0000
O23_8 C24_8 1.408(19)
C24_8 O25_8 1.41(2)
C24_8 C26_8 1.48(2)
C24_8 C27_8 1.52(2)
C26_8 H26A_8 0.9800
C26_8 H26B_8 0.9800
C26_8 H26C_8 0.9800
C27_8 H27A_8 0.9800
C27_8 H27B_8 0.9800
C27_8 H27C_8 0.9800
C28_8 O29_8^a 1.41(3)
C28_8 O29_8^b 1.45(3)
C28_8 H28A_8^a 0.9900
C28_8 H28B_8^a 0.9900
C28_8 H28A_8^b 0.9900
C28_8 H28B_8^b 0.9900
C30_8 H30A_8 0.9900
C30_8 H30B_8 0.9900
O_11 S_11 1.44(2)
O_12 S_12 1.39(2)
O_13 S_13 1.417(19)
S_13 C1_13 1.76(3)
S_13 C2_13 1.78(3)
O_14 S_14 1.47(2)
O_15 S_15 1.459(19)
S_15 C2_15 1.77(3)
S_15 C1_15 1.80(3)
O_17 S_17 1.438(18)
S_17 C1_17 1.78(3)
S_17 C2_17 1.81(3)
O_18 S_18 1.45(2)
O_19 S_19 1.42(2)
S_21 O_21^b 1.52(3)
S_21 O_21^c 1.53(3)
S_21 C2_21^b 1.77(3)
S_21 C1_21^c 1.77(3)
S_21 C2_21^c 1.78(3)
S_21 C1_21^b 1.78(3)
O_22^a S_22^a 1.53(3)
S_22^a C2_22^a 1.76(3)
S_22^a C1_22^a 1.78(3)
O_23^b S_23^b 1.49(3)
S_23^b C2_23^b 1.75(3)
S_23^b C1_23^b 1.78(3)
O_24^b S_24^b 1.55(3)
S_24^b C2_24^b 1.75(3)
S_24^b C1_24^b 1.76(3)
O_25^a S_25^a 1.58(3)
S_25^a C2_25^a 1.70(3)
S_25^a C1_25^a 1.75(3)

loop_
_geom_torsion_atom_site_label_1
_geom_torsion_atom_site_label_2
_geom_torsion_atom_site_label_3
_geom_torsion_atom_site_label_4
_geom_torsion
K1 O1_1 C2_1 N3_1 40(3)
K1 O1_1 C2_1 C7_1 -140.2(19)
O1_1 C2_1 N3_1 C4_1 177(2)
C7_1 C2_1 N3_1 C4_1 -3(3)
C2_1 N3_1 C4_1 N5_1 -2(3)
C2_1 N3_1 C4_1 N11_1 -178.6(19)
N11_1 C4_1 N5_1 C6_1 -177.7(18)
N3_1 C4_1 N5_1 C6_1 6(3)
C4_1 N5_1 C6_1 N10_1 -179.7(19)
C4_1 N5_1 C6_1 C7_1 -5(3)
N5_1 C6_1 C7_1 N8_1 -176(2)
N10_1 C6_1 C7_1 N8_1 0(2)
N5_1 C6_1 C7_1 C2_1 0(3)
N10_1 C6_1 C7_1 C2_1 175.7(19)
O1_1 C2_1 C7_1 C6_1 -176(2)
N3_1 C2_1 C7_1 C6_1 4(3)
O1_1 C2_1 C7_1 N8_1 -1(4)
N3_1 C2_1 C7_1 N8_1 179(2)
C6_1 C7_1 N8_1 C9_1 1(3)
C2_1 C7_1 N8_1 C9_1 -175(2)
C7_1 N8_1 C9_1 N10_1 -1(2)
C7_1 N8_1 C9_1 C12_1 -173.1(19)
N5_1 C6_1 N10_1 C9_1 176(2)
C7_1 C6_1 N10_1 C9_1 0(2)
N5_1 C6_1 N10_1 C18_1 -4(3)
C7_1 C6_1 N10_1 C18_1 179.2(19)
N8_1 C9_1 N10_1 C6_1 1(2)
C12_1 C9_1 N10_1 C6_1 172(2)
N8_1 C9_1 N10_1 C18_1 -179.2(17)
C12_1 C9_1 N10_1 C18_1 -7(3)
N8_1 C9_1 C12_1 C13_1 34(3)
N10_1 C9_1 C12_1 C13_1 -137(2)
N8_1 C9_1 C12_1 C17_1 -139(2)
N10_1 C9_1 C12_1 C17_1 50(3)
C17_1 C12_1 C13_1 C14_1 -2(2)
C9_1 C12_1 C13_1 C14_1 -175.0(18)
C12_1 C13_1 C14_1 C15_1 -1(2)
C12_1 C13_1 C14_1 C30_1 178.9(19)
C13_1 C14_1 C15_1 C16_1 3(3)
C30_1 C14_1 C15_1 C16_1 -176(2)
C14_1 C15_1 C16_1 C17_1 -3(4)
C15_1 C16_1 C17_1 C12_1 0(3)
C13_1 C12_1 C17_1 C16_1 2(3)
C9_1 C12_1 C17_1 C16_1 175.2(19)
C6_1 N10_1 C18_1 O19_1 94(2)
C9_1 N10_1 C18_1 O19_1 -87(2)
C6_1 N10_1 C18_1 C22_1 -25(3)
C9_1 N10_1 C18_1 C22_1 154.4(17)
N10_1 C18_1 O19_1 C20_1 -101.7(17)
C22_1 C18_1 O19_1 C20_1 23.1(19)
C18_1 O19_1 C20_1 C28_1 105.3(18)
C18_1 O19_1 C20_1 C21_1 -17(2)
O19_1 C20_1 C21_1 O25_1 -107.3(17)
C28_1 C20_1 C21_1 O25_1 131.2(19)
O19_1 C20_1 C21_1 C22_1 4(2)
C28_1 C20_1 C21_1 C22_1 -117.9(19)
O19_1 C18_1 C22_1 O23_1 93.6(17)
N10_1 C18_1 C22_1 O23_1 -145.5(16)
O19_1 C18_1 C22_1 C21_1 -19.3(19)
N10_1 C18_1 C22_1 C21_1 101.6(18)
O25_1 C21_1 C22_1 O23_1 8.6(19)
C20_1 C21_1 C22_1 O23_1 -106.0(16)
O25_1 C21_1 C22_1 C18_1 124.2(15)
C20_1 C21_1 C22_1 C18_1 9.5(19)
C18_1 C22_1 O23_1 C24_1 -138.9(15)
C21_1 C22_1 O23_1 C24_1 -25.8(19)
C22_1 O23_1 C24_1 O25_1 33.9(19)
C22_1 O23_1 C24_1 C26_1 -83(2)
C22_1 O23_1 C24_1 C27_1 151.0(16)
O23_1 C24_1 O25_1 C21_1 -29(2)
C26_1 C24_1 O25_1 C21_1 89(2)
C27_1 C24_1 O25_1 C21_1 -145.4(18)
C22_1 C21_1 O25_1 C24_1 12(2)
C20_1 C21_1 O25_1 C24_1 124.4(17)
O19_1 C20_1 C28_1 O29_1^a 60(3)
C21_1 C20_1 C28_1 O29_1^a 178(2)
O19_1 C20_1 C28_1 O29_1^b -178(2)
C21_1 C20_1 C28_1 O29_1^b -60(3)
C13_1 C14_1 C30_1 C30_8 -91(2)
C15_1 C14_1 C30_1 C30_8 89(2)
K1 O1_2 C2_2 N3_2 43(3)
K1 O1_2 C2_2 C7_2 -140.8(17)
O1_2 C2_2 N3_2 C4_2 174.0(19)
C7_2 C2_2 N3_2 C4_2 -3(3)
C2_2 N3_2 C4_2 N5_2 0(3)
C2_2 N3_2 C4_2 N11_2 -179.7(19)
N11_2 C4_2 N5_2 C6_2 -179.6(17)
N3_2 C4_2 N5_2 C6_2 1(3)
C4_2 N5_2 C6_2 C7_2 2(3)
C4_2 N5_2 C6_2 N10_2 178.7(18)
N5_2 C6_2 C7_2 N8_2 -178.8(18)
N10_2 C6_2 C7_2 N8_2 4(2)
N5_2 C6_2 C7_2 C2_2 -5(3)
N10_2 C6_2 C7_2 C2_2 177.8(18)
O1_2 C2_2 C7_2 C6_2 -172(2)
N3_2 C2_2 C7_2 C6_2 5(3)
O1_2 C2_2 C7_2 N8_2 1(4)
N3_2 C2_2 C7_2 N8_2 178(2)
C6_2 C7_2 N8_2 C9_2 -4(2)
C2_2 C7_2 N8_2 C9_2 -178(2)
C7_2 N8_2 C9_2 N10_2 3(2)
C7_2 N8_2 C9_2 C12_2 -177.5(17)
N8_2 C9_2 N10_2 C6_2 -1(2)
C12_2 C9_2 N10_2 C6_2 179.6(17)
N8_2 C9_2 N10_2 C18_2 -176.6(16)
C12_2 C9_2 N10_2 C18_2 4(3)
N5_2 C6_2 N10_2 C9_2 -179.2(18)
C7_2 C6_2 N10_2 C9_2 -1(2)
N5_2 C6_2 N10_2 C18_2 -4(3)
C7_2 C6_2 N10_2 C18_2 173.8(17)
N8_2 C9_2 C12_2 C13_2 41(2)
N10_2 C9_2 C12_2 C13_2 -139.5(18)
N8_2 C9_2 C12_2 C17_2 -136(2)
N10_2 C9_2 C12_2 C17_2 43(3)
C17_2 C12_2 C13_2 C14_2 1(2)
C9_2 C12_2 C13_2 C14_2 -176.8(17)
C12_2 C13_2 C14_2 C15_2 0(2)
C12_2 C13_2 C14_2 C30_2 -178.7(18)
C13_2 C14_2 C15_2 C16_2 1(3)
C30_2 C14_2 C15_2 C16_2 -180(2)
C14_2 C15_2 C16_2 C17_2 -3(4)
C13_2 C12_2 C17_2 C16_2 -3(3)
C9_2 C12_2 C17_2 C16_2 174(2)
C15_2 C16_2 C17_2 C12_2 4(3)
C9_2 N10_2 C18_2 O19_2 -93(2)
C6_2 N10_2 C18_2 O19_2 93(2)
C9_2 N10_2 C18_2 C22_2 146.5(17)
C6_2 N10_2 C18_2 C22_2 -28(3)
N10_2 C18_2 O19_2 C20_2 -103.9(16)
C22_2 C18_2 O19_2 C20_2 20.3(18)
C18_2 O19_2 C20_2 C28_2 102.9(16)
C18_2 O19_2 C20_2 C21_2 -21.3(19)
O19_2 C20_2 C21_2 O25_2 -100.3(18)
C28_2 C20_2 C21_2 O25_2 139.4(18)
O19_2 C20_2 C21_2 C22_2 13(2)
C28_2 C20_2 C21_2 C22_2 -107.1(19)
O25_2 C21_2 C22_2 O23_2 -2(2)
C20_2 C21_2 C22_2 O23_2 -118.7(17)
O25_2 C21_2 C22_2 C18_2 115.2(17)
C20_2 C21_2 C22_2 C18_2 -1.8(19)
O19_2 C18_2 C22_2 O23_2 103.2(16)
N10_2 C18_2 C22_2 O23_2 -134.4(16)
O19_2 C18_2 C22_2 C21_2 -10.6(18)
N10_2 C18_2 C22_2 C21_2 111.8(17)
C21_2 C22_2 O23_2 C24_2 -3(2)
C18_2 C22_2 O23_2 C24_2 -115.6(18)
C22_2 O23_2 C24_2 O25_2 6(3)
C22_2 O23_2 C24_2 C26_2 -112(2)
C22_2 O23_2 C24_2 C27_2 128(3)
O23_2 C24_2 O25_2 C21_2 -7(3)
C26_2 C24_2 O25_2 C21_2 113(2)
C27_2 C24_2 O25_2 C21_2 -129(3)
C22_2 C21_2 O25_2 C24_2 5(2)
C20_2 C21_2 O25_2 C24_2 120(2)
O19_2 C20_2 C28_2 O29_2 -179.4(16)
C21_2 C20_2 C28_2 O29_2 -61(2)
C15_2 C14_2 C30_2 C30_5 85(2)
C13_2 C14_2 C30_2 C30_5 -96.3(19)
K1 O1_3 C2_3 N3_3 45(3)
K1 O1_3 C2_3 C7_3 -139.8(17)
O1_3 C2_3 N3_3 C4_3 175.6(19)
C7_3 C2_3 N3_3 C4_3 0(3)
C2_3 N3_3 C4_3 N5_3 1(3)
C2_3 N3_3 C4_3 N11_3 179.5(18)
N11_3 C4_3 N5_3 C6_3 178.6(18)
N3_3 C4_3 N5_3 C6_3 -3(3)
C4_3 N5_3 C6_3 N10_3 179.4(18)
C4_3 N5_3 C6_3 C7_3 5(3)
N5_3 C6_3 C7_3 N8_3 178.5(19)
N10_3 C6_3 C7_3 N8_3 3(2)
N5_3 C6_3 C7_3 C2_3 -4(3)
N10_3 C6_3 C7_3 C2_3 -179.9(18)
O1_3 C2_3 C7_3 C6_3 -174(2)
N3_3 C2_3 C7_3 C6_3 2(3)
O1_3 C2_3 C7_3 N8_3 3(4)
N3_3 C2_3 C7_3 N8_3 178(2)
C6_3 C7_3 N8_3 C9_3 -2(2)
C2_3 C7_3 N8_3 C9_3 -179(2)
C7_3 N8_3 C9_3 N10_3 1(2)
C7_3 N8_3 C9_3 C12_3 -178.8(17)
N5_3 C6_3 N10_3 C9_3 -178.0(19)
C7_3 C6_3 N10_3 C9_3 -2(2)
N5_3 C6_3 N10_3 C18_3 0(3)
C7_3 C6_3 N10_3 C18_3 175.3(17)
N8_3 C9_3 N10_3 C6_3 1(2)
C12_3 C9_3 N10_3 C6_3 -179.5(19)
N8_3 C9_3 N10_3 C18_3 -176.8(16)
C12_3 C9_3 N10_3 C18_3 3(3)
N8_3 C9_3 C12_3 C13_3 41(3)
N10_3 C9_3 C12_3 C13_3 -138.7(19)
N8_3 C9_3 C12_3 C17_3 -136(2)
N10_3 C9_3 C12_3 C17_3 44(3)
C17_3 C12_3 C13_3 C14_3 1(2)
C9_3 C12_3 C13_3 C14_3 -175.7(18)
C12_3 C13_3 C14_3 C15_3 2(2)
C12_3 C13_3 C14_3 C30_3 -176.0(19)
C13_3 C14_3 C15_3 C16_3 -4(3)
C30_3 C14_3 C15_3 C16_3 174(2)
C14_3 C15_3 C16_3 C17_3 3(4)
C13_3 C12_3 C17_3 C16_3 -2(3)
C9_3 C12_3 C17_3 C16_3 174.4(19)
C15_3 C16_3 C17_3 C12_3 0(3)
C6_3 N10_3 C18_3 O19_3 92(2)
C9_3 N10_3 C18_3 O19_3 -90(2)
C6_3 N10_3 C18_3 C22_3 -28(3)
C9_3 N10_3 C18_3 C22_3 148.8(17)
N10_3 C18_3 O19_3 C20_3 -106.1(16)
C22_3 C18_3 O19_3 C20_3 17.5(19)
C18_3 O19_3 C20_3 C28_3 101.5(17)
C18_3 O19_3 C20_3 C21_3 -21.0(19)
O19_3 C20_3 C21_3 O25_3 -93.2(18)
C28_3 C20_3 C21_3 O25_3 149.0(18)
O19_3 C20_3 C21_3 C22_3 16(2)
C28_3 C20_3 C21_3 C22_3 -101.6(19)
O25_3 C21_3 C22_3 O23_3 -10(2)
C20_3 C21_3 C22_3 O23_3 -122.7(16)
O25_3 C21_3 C22_3 C18_3 106.5(17)
C20_3 C21_3 C22_3 C18_3 -6(2)
O19_3 C18_3 C22_3 O23_3 107.1(15)
N10_3 C18_3 C22_3 O23_3 -131.3(15)
O19_3 C18_3 C22_3 C21_3 -6.2(18)
N10_3 C18_3 C22_3 C21_3 115.3(16)
C21_3 C22_3 O23_3 C24_3 4(2)
C18_3 C22_3 O23_3 C24_3 -108.7(17)
C22_3 O23_3 C24_3 O25_3 5(2)
C22_3 O23_3 C24_3 C27_3 -111(2)
C22_3 O23_3 C24_3 C26_3 127(2)
O23_3 C24_3 O25_3 C21_3 -12(3)
C27_3 C24_3 O25_3 C21_3 108(2)
C26_3 C24_3 O25_3 C21_3 -127(3)
C22_3 C21_3 O25_3 C24_3 13(3)
C20_3 C21_3 O25_3 C24_3 127(2)
O19_3 C20_3 C28_3 O29_3 179.8(16)
C21_3 C20_3 C28_3 O29_3 -64(2)
C15_3 C14_3 C30_3 C30_6 86(2)
C13_3 C14_3 C30_3 C30_6 -96(2)
K1 O1_4 C2_4 C7_4 -139.0(19)
K1 O1_4 C2_4 N3_4 43(3)
O1_4 C2_4 N3_4 C4_4 174(2)
C7_4 C2_4 N3_4 C4_4 -4(3)
C2_4 N3_4 C4_4 N5_4 6(3)
C2_4 N3_4 C4_4 N11_4 -179(2)
N11_4 C4_4 N5_4 C6_4 -177.1(19)
N3_4 C4_4 N5_4 C6_4 -2(3)
C4_4 N5_4 C6_4 C7_4 -2(3)
C4_4 N5_4 C6_4 N10_4 -179(2)
N5_4 C6_4 C7_4 N8_4 -177(2)
N10_4 C6_4 C7_4 N8_4 0(2)
N5_4 C6_4 C7_4 C2_4 3(4)
N10_4 C6_4 C7_4 C2_4 180(2)
O1_4 C2_4 C7_4 N8_4 2(4)
N3_4 C2_4 C7_4 N8_4 -179(2)
O1_4 C2_4 C7_4 C6_4 -178(2)
N3_4 C2_4 C7_4 C6_4 1(3)
C6_4 C7_4 N8_4 C9_4 -2(3)
C2_4 C7_4 N8_4 C9_4 178(2)
C7_4 N8_4 C9_4 N10_4 3(2)
C7_4 N8_4 C9_4 C12_4 179.1(19)
N5_4 C6_4 N10_4 C9_4 179(2)
C7_4 C6_4 N10_4 C9_4 2(2)
N5_4 C6_4 N10_4 C18_4 -6(3)
C7_4 C6_4 N10_4 C18_4 176.5(18)
N8_4 C9_4 N10_4 C6_4 -3(2)
C12_4 C9_4 N10_4 C6_4 -179.1(19)
N8_4 C9_4 N10_4 C18_4 -177.9(17)
C12_4 C9_4 N10_4 C18_4 6(3)
N8_4 C9_4 C12_4 C13_4 41(3)
N10_4 C9_4 C12_4 C13_4 -143.2(19)
N8_4 C9_4 C12_4 C17_4 -136(2)
N10_4 C9_4 C12_4 C17_4 40(3)
C17_4 C12_4 C13_4 C14_4 -1(2)
C9_4 C12_4 C13_4 C14_4 -177.9(18)
C12_4 C13_4 C14_4 C15_4 0(2)
C12_4 C13_4 C14_4 C30_4 179.2(19)
C13_4 C14_4 C15_4 C16_4 2(3)
C30_4 C14_4 C15_4 C16_4 -177(2)
C14_4 C15_4 C16_4 C17_4 -4(4)
C15_4 C16_4 C17_4 C12_4 3(4)
C13_4 C12_4 C17_4 C16_4 -1(3)
C9_4 C12_4 C17_4 C16_4 176(2)
C6_4 N10_4 C18_4 O19_4 93(2)
C9_4 N10_4 C18_4 O19_4 -94(2)
C6_4 N10_4 C18_4 C22_4 -27(3)
C9_4 N10_4 C18_4 C22_4 146.6(18)
N10_4 C18_4 O19_4 C20_4 -102.5(17)
C22_4 C18_4 O19_4 C20_4 21.0(19)
C18_4 O19_4 C20_4 C28_4 105.0(18)
C18_4 O19_4 C20_4 C21_4 -19(2)
O19_4 C20_4 C21_4 O25_4 -104.5(17)
C28_4 C20_4 C21_4 O25_4 133.2(18)
O19_4 C20_4 C21_4 C22_4 8(2)
C28_4 C20_4 C21_4 C22_4 -113.9(19)
O25_4 C21_4 C22_4 O23_4 1(2)
C20_4 C21_4 C22_4 O23_4 -116.8(17)
O25_4 C21_4 C22_4 C18_4 121.1(16)
C20_4 C21_4 C22_4 C18_4 3.5(19)
O19_4 C18_4 C22_4 O23_4 101.1(18)
N10_4 C18_4 C22_4 O23_4 -136.8(17)
O19_4 C18_4 C22_4 C21_4 -14.5(19)
N10_4 C18_4 C22_4 C21_4 107.6(17)
C21_4 C22_4 O23_4 C24_4 6(2)
C18_4 C22_4 O23_4 C24_4 -108.7(18)
C22_4 O23_4 C24_4 O25_4 -11(2)
C22_4 O23_4 C24_4 C26_4 110(2)
C22_4 O23_4 C24_4 C27_4 -129(2)
O23_4 C24_4 O25_4 C21_4 11(2)
C26_4 C24_4 O25_4 C21_4 -110(2)
C27_4 C24_4 O25_4 C21_4 122.3(19)
C22_4 C21_4 O25_4 C24_4 -7(2)
C20_4 C21_4 O25_4 C24_4 106.4(18)
O19_4 C20_4 C28_4 O29_4^a 179(2)
C21_4 C20_4 C28_4 O29_4^a -62(3)
O19_4 C20_4 C28_4 O29_4^b 62(3)
C21_4 C20_4 C28_4 O29_4^b -178(3)
C15_4 C14_4 C30_4 C30_7 90(2)
C13_4 C14_4 C30_4 C30_7 -89(2)
K1 O1_5 C2_5 N3_5 38(3)
K1 O1_5 C2_5 C7_5 -140.7(18)
O1_5 C2_5 N3_5 C4_5 177(2)
C7_5 C2_5 N3_5 C4_5 -4(3)
C2_5 N3_5 C4_5 N5_5 3(4)
C2_5 N3_5 C4_5 N11_5 -178(2)
N11_5 C4_5 N5_5 C6_5 -178(2)
N3_5 C4_5 N5_5 C6_5 1(3)
C4_5 N5_5 C6_5 C7_5 -4(3)
C4_5 N5_5 C6_5 N10_5 179(2)
N5_5 C6_5 C7_5 N8_5 -178(2)
N10_5 C6_5 C7_5 N8_5 -1(2)
N5_5 C6_5 C7_5 C2_5 3(4)
N10_5 C6_5 C7_5 C2_5 -179.8(19)
O1_5 C2_5 C7_5 C6_5 -180(2)
N3_5 C2_5 C7_5 C6_5 1(3)
O1_5 C2_5 C7_5 N8_5 2(4)
N3_5 C2_5 C7_5 N8_5 -177(2)
C6_5 C7_5 N8_5 C9_5 0(2)
C2_5 C7_5 N8_5 C9_5 178(2)
C7_5 N8_5 C9_5 N10_5 1(2)
C7_5 N8_5 C9_5 C12_5 176.5(19)
N5_5 C6_5 N10_5 C9_5 179(2)
C7_5 C6_5 N10_5 C9_5 2(2)
N5_5 C6_5 N10_5 C18_5 -3(3)
C7_5 C6_5 N10_5 C18_5 179.9(19)
N8_5 C9_5 N10_5 C6_5 -2(2)
C12_5 C9_5 N10_5 C6_5 -177.3(19)
N8_5 C9_5 N10_5 C18_5 179.9(18)
C12_5 C9_5 N10_5 C18_5 5(3)
N8_5 C9_5 C12_5 C13_5 41(3)
N10_5 C9_5 C12_5 C13_5 -144.5(18)
N8_5 C9_5 C12_5 C17_5 -135(2)
N10_5 C9_5 C12_5 C17_5 40(3)
C17_5 C12_5 C13_5 C14_5 -2(2)
C9_5 C12_5 C13_5 C14_5 -178.4(18)
C12_5 C13_5 C14_5 C15_5 2(2)
C12_5 C13_5 C14_5 C30_5 -176.7(18)
C13_5 C14_5 C15_5 C16_5 -2(3)
C30_5 C14_5 C15_5 C16_5 177(2)
C14_5 C15_5 C16_5 C17_5 2(3)
C15_5 C16_5 C17_5 C12_5 -3(3)
C13_5 C12_5 C17_5 C16_5 3(3)
C9_5 C12_5 C17_5 C16_5 178(2)
C6_5 N10_5 C18_5 O19_5 89(2)
C9_5 N10_5 C18_5 O19_5 -93(2)
C6_5 N10_5 C18_5 C22_5 -31(3)
C9_5 N10_5 C18_5 C22_5 146.6(19)
N10_5 C18_5 O19_5 C20_5 -104.0(17)
C22_5 C18_5 O19_5 C20_5 20(2)
C18_5 O19_5 C20_5 C28_5 105.0(19)
C18_5 O19_5 C20_5 C21_5 -19(2)
O19_5 C20_5 C21_5 O25_5 -105.3(17)
C28_5 C20_5 C21_5 O25_5 130.2(19)
O19_5 C20_5 C21_5 C22_5 11(2)
C28_5 C20_5 C21_5 C22_5 -114.0(19)
O25_5 C21_5 C22_5 O23_5 2(2)
C20_5 C21_5 C22_5 O23_5 -119.7(17)
O25_5 C21_5 C22_5 C18_5 122.3(16)
C20_5 C21_5 C22_5 C18_5 0.3(19)
O19_5 C18_5 C22_5 O23_5 103.6(18)
N10_5 C18_5 C22_5 O23_5 -132.5(17)
O19_5 C18_5 C22_5 C21_5 -11(2)
N10_5 C18_5 C22_5 C21_5 112.6(17)
C21_5 C22_5 O23_5 C24_5 9(2)
C18_5 C22_5 O23_5 C24_5 -105.5(18)
C22_5 O23_5 C24_5 O25_5 -17(2)
C22_5 O23_5 C24_5 C26_5 99(2)
C22_5 O23_5 C24_5 C27_5 -136(2)
C22_5 C21_5 O25_5 C24_5 -13(2)
C20_5 C21_5 O25_5 C24_5 103.4(19)
O23_5 C24_5 O25_5 C21_5 18(2)
C26_5 C24_5 O25_5 C21_5 -97(2)
C27_5 C24_5 O25_5 C21_5 133(2)
O19_5 C20_5 C28_5 O29_5^a 175(3)
C21_5 C20_5 C28_5 O29_5^a -65(3)
O19_5 C20_5 C28_5 O29_5^b 64(3)
C21_5 C20_5 C28_5 O29_5^b -177(3)
C13_5 C14_5 C30_5 C30_2 -90(2)
C15_5 C14_5 C30_5 C30_2 91(2)
C14_2 C30_2 C30_5 C14_5 142.7(17)
K1 O1_6 C2_6 N3_6 37(3)
K1 O1_6 C2_6 C7_6 -141.7(18)
O1_6 C2_6 N3_6 C4_6 177.9(19)
C7_6 C2_6 N3_6 C4_6 -3(3)
C2_6 N3_6 C4_6 N5_6 1(3)
C2_6 N3_6 C4_6 N11_6 -178.6(18)
N3_6 C4_6 N5_6 C6_6 0(3)
N11_6 C4_6 N5_6 C6_6 179.7(18)
C4_6 N5_6 C6_6 C7_6 2(3)
C4_6 N5_6 C6_6 N10_6 -178.9(19)
N5_6 C6_6 C7_6 N8_6 -179.1(19)
N10_6 C6_6 C7_6 N8_6 1(2)
N5_6 C6_6 C7_6 C2_6 -4(3)
N10_6 C6_6 C7_6 C2_6 176.0(18)
O1_6 C2_6 C7_6 C6_6 -176(2)
N3_6 C2_6 C7_6 C6_6 5(3)
O1_6 C2_6 C7_6 N8_6 -3(4)
N3_6 C2_6 C7_6 N8_6 178.3(19)
C6_6 C7_6 N8_6 C9_6 0(2)
C2_6 C7_6 N8_6 C9_6 -174(2)
C7_6 N8_6 C9_6 N10_6 -1(2)
C7_6 N8_6 C9_6 C12_6 -175.7(18)
N8_6 C9_6 N10_6 C6_6 2(2)
C12_6 C9_6 N10_6 C6_6 176.3(17)
N8_6 C9_6 N10_6 C18_6 -179.9(16)
C12_6 C9_6 N10_6 C18_6 -6(3)
N5_6 C6_6 N10_6 C9_6 178.4(19)
C7_6 C6_6 N10_6 C9_6 -2(2)
N5_6 C6_6 N10_6 C18_6 0(3)
C7_6 C6_6 N10_6 C18_6 -179.9(17)
N8_6 C9_6 C12_6 C13_6 36(3)
N10_6 C9_6 C12_6 C13_6 -138.1(18)
N8_6 C9_6 C12_6 C17_6 -138(2)
N10_6 C9_6 C12_6 C17_6 49(3)
C17_6 C12_6 C13_6 C14_6 -3(2)
C9_6 C12_6 C13_6 C14_6 -176.1(18)
C12_6 C13_6 C14_6 C15_6 1(2)
C12_6 C13_6 C14_6 C30_6 -180(2)
C13_6 C14_6 C15_6 C16_6 1(3)
C30_6 C14_6 C15_6 C16_6 -179(2)
C14_6 C15_6 C16_6 C17_6 -1(4)
C15_6 C16_6 C17_6 C12_6 -1(4)
C13_6 C12_6 C17_6 C16_6 2(3)
C9_6 C12_6 C17_6 C16_6 175(2)
C9_6 N10_6 C18_6 O19_6 -88(2)
C6_6 N10_6 C18_6 O19_6 89(2)
C9_6 N10_6 C18_6 C22_6 153.0(17)
C6_6 N10_6 C18_6 C22_6 -30(2)
N10_6 C18_6 O19_6 C20_6 -105.3(17)
C22_6 C18_6 O19_6 C20_6 18(2)
C18_6 O19_6 C20_6 C28_6 107.8(19)
C18_6 O19_6 C20_6 C21_6 -14(2)
O19_6 C20_6 C21_6 O25_6 -109.5(19)
C28_6 C20_6 C21_6 O25_6 131(2)
O19_6 C20_6 C21_6 C22_6 4(2)
C28_6 C20_6 C21_6 C22_6 -115.9(19)
O25_6 C21_6 C22_6 O23_6 9(2)
C20_6 C21_6 C22_6 O23_6 -106.9(18)
O25_6 C21_6 C22_6 C18_6 123.0(16)
C20_6 C21_6 C22_6 C18_6 7(2)
O19_6 C18_6 C22_6 O23_6 95.9(17)
N10_6 C18_6 C22_6 O23_6 -143.1(16)
O19_6 C18_6 C22_6 C21_6 -14.8(19)
N10_6 C18_6 C22_6 C21_6 106.2(17)
C21_6 C22_6 O23_6 C24_6 -18(2)
C18_6 C22_6 O23_6 C24_6 -130.9(18)
C22_6 O23_6 C24_6 O25_6 20(2)
C22_6 O23_6 C24_6 C26_6 149(3)
C22_6 O23_6 C24_6 C27_6 -90(2)
C22_6 C21_6 O25_6 C24_6 2(2)
C20_6 C21_6 O25_6 C24_6 116(2)
O23_6 C24_6 O25_6 C21_6 -13(3)
C26_6 C24_6 O25_6 C21_6 -143(2)
C27_6 C24_6 O25_6 C21_6 101(2)
O19_6 C20_6 C28_6 O29_6 177.9(19)
C21_6 C20_6 C28_6 O29_6 -64(3)
C15_6 C14_6 C30_6 C30_3 89(2)
C13_6 C14_6 C30_6 C30_3 -91(2)
C14_3 C30_3 C30_6 C14_6 139.3(19)
K1 O1_7 C2_7 N3_7 33(3)
K1 O1_7 C2_7 C7_7 -141.6(16)
O1_7 C2_7 N3_7 C4_7 -179.8(18)
C7_7 C2_7 N3_7 C4_7 -5(3)
C2_7 N3_7 C4_7 N5_7 1(3)
C2_7 N3_7 C4_7 N11_7 -177.8(19)
N11_7 C4_7 N5_7 C6_7 -179.2(18)
N3_7 C4_7 N5_7 C6_7 2(3)
C4_7 N5_7 C6_7 C7_7 -1(3)
C4_7 N5_7 C6_7 N10_7 -177.2(18)
O1_7 C2_7 C7_7 C6_7 -180.0(19)
N3_7 C2_7 C7_7 C6_7 5(3)
O1_7 C2_7 C7_7 N8_7 -4(4)
N3_7 C2_7 C7_7 N8_7 -178.9(18)
N5_7 C6_7 C7_7 C2_7 -3(3)
N10_7 C6_7 C7_7 C2_7 173.9(17)
N5_7 C6_7 C7_7 N8_7 -179.4(18)
N10_7 C6_7 C7_7 N8_7 -3(2)
C2_7 C7_7 N8_7 C9_7 -175(2)
C6_7 C7_7 N8_7 C9_7 1(2)
C7_7 N8_7 C9_7 N10_7 2(2)
C7_7 N8_7 C9_7 C12_7 -179.4(17)
N5_7 C6_7 N10_7 C9_7 -179.7(18)
C7_7 C6_7 N10_7 C9_7 3(2)
N5_7 C6_7 N10_7 C18_7 -2(3)
C7_7 C6_7 N10_7 C18_7 -179.1(17)
N8_7 C9_7 N10_7 C6_7 -3(2)
C12_7 C9_7 N10_7 C6_7 177.9(18)
N8_7 C9_7 N10_7 C18_7 179.1(16)
C12_7 C9_7 N10_7 C18_7 0(3)
N8_7 C9_7 C12_7 C17_7 -137(2)
N10_7 C9_7 C12_7 C17_7 42(3)
N8_7 C9_7 C12_7 C13_7 40(2)
N10_7 C9_7 C12_7 C13_7 -141.0(18)
C17_7 C12_7 C13_7 C14_7 0(2)
C9_7 C12_7 C13_7 C14_7 -177.3(17)
C12_7 C13_7 C14_7 C15_7 -1(2)
C12_7 C13_7 C14_7 C30_7 179.9(18)
C13_7 C14_7 C15_7 C16_7 1(3)
C30_7 C14_7 C15_7 C16_7 -180(2)
C14_7 C15_7 C16_7 C17_7 0(4)
C13_7 C12_7 C17_7 C16_7 1(3)
C9_7 C12_7 C17_7 C16_7 178(2)
C15_7 C16_7 C17_7 C12_7 -1(4)
C6_7 N10_7 C18_7 O19_7 90(2)
C9_7 N10_7 C18_7 O19_7 -93(2)
C6_7 N10_7 C18_7 C22_7 -31(3)
C9_7 N10_7 C18_7 C22_7 145.8(17)
N10_7 C18_7 O19_7 C20_7 -105.5(17)
C22_7 C18_7 O19_7 C20_7 21(2)
C18_7 O19_7 C20_7 C28_7 107.9(19)
C18_7 O19_7 C20_7 C21_7 -16(2)
O19_7 C20_7 C21_7 O25_7 -107.8(19)
C28_7 C20_7 C21_7 O25_7 133(2)
O19_7 C20_7 C21_7 C22_7 5(2)
C28_7 C20_7 C21_7 C22_7 -114(2)
O25_7 C21_7 C22_7 O23_7 11(2)
C20_7 C21_7 C22_7 O23_7 -106.2(17)
O25_7 C21_7 C22_7 C18_7 124.2(16)
C20_7 C21_7 C22_7 C18_7 6.8(19)
O19_7 C18_7 C22_7 O23_7 94.2(17)
N10_7 C18_7 C22_7 O23_7 -142.6(16)
O19_7 C18_7 C22_7 C21_7 -16.5(19)
N10_7 C18_7 C22_7 C21_7 106.7(17)
C21_7 C22_7 O23_7 C24_7 -28(2)
C18_7 C22_7 O23_7 C24_7 -139.0(18)
C22_7 O23_7 C24_7 O25_7 33(2)
C22_7 O23_7 C24_7 C27_7 -80(3)
C22_7 O23_7 C24_7 C26_7 155(2)
C22_7 C21_7 O25_7 C24_7 8(2)
C20_7 C21_7 O25_7 C24_7 122.0(19)
O23_7 C24_7 O25_7 C21_7 -25(2)
C27_7 C24_7 O25_7 C21_7 93(2)
C26_7 C24_7 O25_7 C21_7 -144(2)
O19_7 C20_7 C28_7 O29_7 178.0(19)
C21_7 C20_7 C28_7 O29_7 -63(3)
C15_7 C14_7 C30_7 C30_4 83(3)
C13_7 C14_7 C30_7 C30_4 -98(2)
C14_4 C30_4 C30_7 C14_7 146.6(17)
K1 O1_8 C2_8 N3_8 36(3)
K1 O1_8 C2_8 C7_8 -141.1(18)
O1_8 C2_8 N3_8 C4_8 -179(2)
C7_8 C2_8 N3_8 C4_8 -2(3)
C2_8 N3_8 C4_8 N11_8 -178(2)
C2_8 N3_8 C4_8 N5_8 -3(3)
N11_8 C4_8 N5_8 C6_8 180(2)
N3_8 C4_8 N5_8 C6_8 5(3)
C4_8 N5_8 C6_8 C7_8 -2(3)
C4_8 N5_8 C6_8 N10_8 179(2)
N5_8 C6_8 C7_8 N8_8 179(2)
N10_8 C6_8 C7_8 N8_8 -3(2)
N5_8 C6_8 C7_8 C2_8 -3(4)
N10_8 C6_8 C7_8 C2_8 175.8(19)
O1_8 C2_8 C7_8 C6_8 -178(2)
N3_8 C2_8 C7_8 C6_8 5(3)
O1_8 C2_8 C7_8 N8_8 0(4)
N3_8 C2_8 C7_8 N8_8 -177(2)
C6_8 C7_8 N8_8 C9_8 4(3)
C2_8 C7_8 N8_8 C9_8 -174(2)
C7_8 N8_8 C9_8 N10_8 -4(2)
C7_8 N8_8 C9_8 C12_8 179.6(19)
N8_8 C9_8 N10_8 C6_8 2(2)
C12_8 C9_8 N10_8 C6_8 179(2)
N8_8 C9_8 N10_8 C18_8 -179.6(18)
C12_8 C9_8 N10_8 C18_8 -3(3)
N5_8 C6_8 N10_8 C9_8 179(2)
C7_8 C6_8 N10_8 C9_8 0(2)
N5_8 C6_8 N10_8 C18_8 1(4)
C7_8 C6_8 N10_8 C18_8 -177.7(19)
N8_8 C9_8 C12_8 C17_8 -140(2)
N10_8 C9_8 C12_8 C17_8 44(3)
N8_8 C9_8 C12_8 C13_8 36(3)
N10_8 C9_8 C12_8 C13_8 -140.2(19)
C17_8 C12_8 C13_8 C14_8 0(2)
C9_8 C12_8 C13_8 C14_8 -176.3(17)
C12_8 C13_8 C14_8 C15_8 1(2)
C12_8 C13_8 C14_8 C30_8 179.2(17)
C13_8 C14_8 C15_8 C16_8 -1(3)
C30_8 C14_8 C15_8 C16_8 -179(2)
C14_8 C15_8 C16_8 C17_8 1(4)
C13_8 C12_8 C17_8 C16_8 0(3)
C9_8 C12_8 C17_8 C16_8 175.6(19)
C15_8 C16_8 C17_8 C12_8 0(3)
C9_8 N10_8 C18_8 O19_8 -91(2)
C6_8 N10_8 C18_8 O19_8 87(2)
C9_8 N10_8 C18_8 C22_8 149.6(19)
C6_8 N10_8 C18_8 C22_8 -33(3)
N10_8 C18_8 O19_8 C20_8 -103.8(18)
C22_8 C18_8 O19_8 C20_8 20(2)
C18_8 O19_8 C20_8 C28_8 110(2)
C18_8 O19_8 C20_8 C21_8 -16(2)
O19_8 C20_8 C21_8 O25_8 -108.7(18)
C28_8 C20_8 C21_8 O25_8 130(2)
O19_8 C20_8 C21_8 C22_8 5(2)
C28_8 C20_8 C21_8 C22_8 -116(2)
O19_8 C18_8 C22_8 O23_8 93.6(17)
N10_8 C18_8 C22_8 O23_8 -145.3(16)
O19_8 C18_8 C22_8 C21_8 -15(2)
N10_8 C18_8 C22_8 C21_8 106.0(18)
O25_8 C21_8 C22_8 O23_8 9(2)
C20_8 C21_8 C22_8 O23_8 -106.8(17)
O25_8 C21_8 C22_8 C18_8 121.8(18)
C20_8 C21_8 C22_8 C18_8 6(2)
C18_8 C22_8 O23_8 C24_8 -137.6(16)
C21_8 C22_8 O23_8 C24_8 -27(2)
C22_8 O23_8 C24_8 O25_8 35(2)
C22_8 O23_8 C24_8 C26_8 -82(2)
C22_8 O23_8 C24_8 C27_8 151.2(18)
O23_8 C24_8 O25_8 C21_8 -28(2)
C26_8 C24_8 O25_8 C21_8 91(2)
C27_8 C24_8 O25_8 C21_8 -143(2)
C20_8 C21_8 O25_8 C24_8 124.5(19)
C22_8 C21_8 O25_8 C24_8 11(2)
O19_8 C20_8 C28_8 O29_8^a 176(3)
C21_8 C20_8 C28_8 O29_8^a -64(4)
O19_8 C20_8 C28_8 O29_8^b 70(4)
C21_8 C20_8 C28_8 O29_8^b -170(3)
C15_8 C14_8 C30_8 C30_1 83(2)
C13_8 C14_8 C30_8 C30_1 -95(2)
C14_1 C30_1 C30_8 C14_8 142.4(18)
